data_4305613
loop_
_publ_author_name
'Qichun Zhang'
'Xianhui Bu'
'Zhien Lin'
'Tao Wu'
'Pingyun Feng'

_publ_section_title
;
Organization of Tetrahedral Chalcogenide Clusters Using a Tetrahedral
Quadridentate Linker
;
_journal_name_full 'Inorganic Chemistry'
_journal_page_first 9724
_journal_page_last 9726
_journal_paper_doi 10.1021/ic800588q
_journal_volume 47
_journal_year 2008
_chemical_formula_sum 'C181 H154 Cd17 N4 O4 S30'
_chemical_formula_weight 5321.68
_chemical_name_systematic
; 
 ? 
;
_space_group_IT_number 2
_symmetry_cell_setting triclinic
_symmetry_space_group_name_Hall '-P 1'
_symmetry_space_group_name_H-M 'P -1'
_atom_sites_solution_hydrogens geom
_atom_sites_solution_primary direct
_atom_sites_solution_secondary difmap
_audit_creation_method SHELXL-97
_cell_angle_alpha 96.700(2)
_cell_angle_beta 92.453(2)
_cell_angle_gamma 112.115(2)
_cell_formula_units_Z 2
_cell_length_a 19.1627(8)
_cell_length_b 23.6863(8)
_cell_length_c 24.0266(9)
_cell_measurement_temperature 150(2)
_cell_volume 9989.5(7)
_computing_cell_refinement 'Siemens SMART & SAINT'
_computing_data_collection 'Siemens SMART'
_computing_data_reduction 'Siemens XPERP'
_computing_molecular_graphics 'Bruker SHELXTL'
_computing_publication_material 'Bruker SHELXTL'
_computing_structure_refinement 'SHELXL-97 (Sheldrick, 1997)'
_computing_structure_solution 'SHELXS-97 (Sheldrick, 1990)'
_diffrn_ambient_temperature 150(2)
_diffrn_measured_fraction_theta_full 0.995
_diffrn_measured_fraction_theta_max 0.995
_diffrn_measurement_device_type 'APEX II CCD detector'
_diffrn_measurement_method 'phi and omega scans'
_diffrn_radiation_monochromator graphite
_diffrn_radiation_source 'fine-focus sealed tube'
_diffrn_radiation_type MoK\a
_diffrn_radiation_wavelength 0.71073
_diffrn_reflns_av_R_equivalents 0.0503
_diffrn_reflns_av_sigmaI/netI 0.0343
_diffrn_reflns_limit_h_max 16
_diffrn_reflns_limit_h_min -16
_diffrn_reflns_limit_k_max 20
_diffrn_reflns_limit_k_min -20
_diffrn_reflns_limit_l_max 20
_diffrn_reflns_limit_l_min -20
_diffrn_reflns_number 78506
_diffrn_reflns_theta_full 17.50
_diffrn_reflns_theta_max 17.50
_diffrn_reflns_theta_min 0.86
_exptl_absorpt_coefficient_mu 2.130
_exptl_absorpt_correction_type empirical
_exptl_absorpt_process_details 'SADABS(Sheldrick, 1996)'
_exptl_crystal_colour colorless
_exptl_crystal_density_diffrn 1.769
_exptl_crystal_density_method 'not measured'
_exptl_crystal_description needle
_exptl_crystal_F_000 5192
_exptl_crystal_size_max 0.15
_exptl_crystal_size_mid 0.08
_exptl_crystal_size_min 0.05
_refine_diff_density_max 1.542
_refine_diff_density_min -1.556
_refine_diff_density_rms 0.193
_refine_ls_extinction_method none
_refine_ls_goodness_of_fit_ref 1.024
_refine_ls_matrix_type full
_refine_ls_number_parameters 856
_refine_ls_number_reflns 12600
_refine_ls_number_restraints 0
_refine_ls_restrained_S_all 1.024
_refine_ls_R_factor_all 0.1107
_refine_ls_R_factor_gt 0.0985
_refine_ls_shift/su_max 1.376
_refine_ls_shift/su_mean 0.022
_refine_ls_structure_factor_coef Fsqd
_refine_ls_weighting_details 'calc w=1/[\s^2^(Fo^2^)+(0.0689P)^2^+730.0000P] where P=(Fo^2^+2Fc^2^)/3'
_refine_ls_weighting_scheme calc
_refine_ls_wR_factor_gt 0.2347
_refine_ls_wR_factor_ref 0.2416
_reflns_number_gt 10445
_reflns_number_total 12600
_reflns_threshold_expression >2sigma(I)
_cod_data_source_file ic800588q_si_002_2.cif
_cod_data_source_block MCOF-10
_cod_database_code 4305613

loop_
_symmetry_equiv_pos_as_xyz
'x, y, z'
'-x, -y, -z'

loop_
_atom_site_label
_atom_site_type_symbol
_atom_site_fract_x
_atom_site_fract_y
_atom_site_fract_z
_atom_site_U_iso_or_equiv
_atom_site_adp_type
_atom_site_occupancy
_atom_site_symmetry_multiplicity
_atom_site_calc_flag
_atom_site_refinement_flags
_atom_site_disorder_assembly
_atom_site_disorder_group
Cd1 Cd 0.89858(13) 0.72690(10) -0.57875(9) 0.0483(7) Uani 1 1 d . . .
Cd2 Cd 0.89456(12) 0.70992(9) -0.75018(8) 0.0440(6) Uani 1 1 d . . .
Cd3 Cd 0.89051(12) 0.88294(9) -0.70794(9) 0.0447(6) Uani 1 1 d . . .
Cd4 Cd 1.07761(13) 0.83981(10) -0.66088(10) 0.0539(7) Uani 1 1 d . . .
Cd5 Cd 0.88855(15) 0.69651(10) -0.92002(10) 0.0637(8) Uani 1 1 d . . .
Cd6 Cd 1.07520(14) 0.69901(10) -0.82068(10) 0.0576(7) Uani 1 1 d . . .
Cd7 Cd 0.74368(14) 0.75875(10) -0.83686(10) 0.0623(8) Uani 1 1 d . . .
Cd8 Cd 1.03204(14) 0.86231(10) -0.81997(10) 0.0602(8) Uani 1 1 d . . .
Cd9 Cd 0.71884(13) 0.73353(12) -0.66979(11) 0.0686(8) Uani 1 1 d . . .
Cd10 Cd 0.75455(16) 0.56921(11) -0.67838(10) 0.0766(9) Uani 1 1 d . . .
Cd11 Cd 1.03995(18) 0.65150(13) -0.66436(11) 0.0844(10) Uani 1 1 d . . .
Cd12 Cd 0.8950(2) 0.53784(11) -0.79615(10) 0.0921(11) Uani 1 1 d . . .
Cd13 Cd 0.70821(18) 0.57559(11) -0.84812(11) 0.0880(11) Uani 1 1 d . . .
Cd14 Cd 1.10669(18) 0.79311(11) -0.94806(11) 0.0817(9) Uani 1 1 d . . .
Cd15 Cd 0.67057(14) 0.87680(12) -0.72117(10) 0.0686(8) Uani 1 1 d . . .
Cd16 Cd 1.11482(18) 0.76866(15) -0.52909(11) 0.0967(11) Uani 1 1 d . . .
Cd17 Cd 0.6796(2) 0.40847(12) -0.79743(12) 0.1286(16) Uani 1 1 d . . .
S1 S 0.7994(7) 0.5854(4) -0.9258(4) 0.095(4) Uani 1 1 d . . .
S2 S 0.6577(5) 0.6168(5) -0.6875(4) 0.090(4) Uani 1 1 d . . .
S3 S 0.8052(5) 0.9361(4) -0.6725(3) 0.064(3) Uani 1 1 d . . .
S4 S 0.8092(6) 0.7818(4) -0.5803(4) 0.075(3) Uani 1 1 d . . .
S5 S 0.9998(5) 0.7860(4) -0.4970(3) 0.060(2) Uani 1 1 d . . .
S6 S 1.1389(5) 0.8707(4) -0.7491(4) 0.080(3) Uani 1 1 d . . .
S7 S 0.8124(5) 0.5968(3) -0.7689(3) 0.068(3) Uani 1 1 d . . .
S8 S 0.8482(5) 0.6096(3) -0.5911(3) 0.061(2) Uani 1 1 d . . .
S9 S 0.6655(5) 0.8229(4) -0.8217(4) 0.068(3) Uani 1 1 d . . .
S10 S 0.8326(5) 0.7789(4) -0.9137(4) 0.066(3) Uani 1 1 d . . .
S11 S 0.8120(4) 0.7704(3) -0.7416(3) 0.045(2) Uani 1 1 d . . .
S12 S 0.9858(4) 0.8882(3) -0.6286(3) 0.048(2) Uani 1 1 d . . .
S13 S 0.9417(5) 0.9151(3) -0.8001(3) 0.050(2) Uani 1 1 d . . .
S14 S 0.9746(4) 0.7446(3) -0.8294(3) 0.046(2) Uani 1 1 d . . .
S15 S 0.9791(4) 0.7307(3) -0.6612(3) 0.041(2) Uani 1 1 d . . .
S16 S 0.6229(7) 0.7805(7) -0.6723(6) 0.136(5) Uani 1 1 d . . .
S17 S 1.1391(6) 0.7127(6) -0.7238(5) 0.114(4) Uani 1 1 d . . .
S18 S 0.9533(9) 0.5411(5) -0.6989(4) 0.133(5) Uani 1 1 d . . .
S19 S 1.0970(8) 0.6589(6) -0.5632(4) 0.125(5) Uani 1 1 d . . .
S20 S 0.5920(9) 0.3019(4) -0.7912(5) 0.136(6) Uani 1 1 d . . .
S21 S 0.8050(9) 0.4317(4) -0.8421(4) 0.125(5) Uani 1 1 d . . .
S22 S 0.6211(8) 0.4619(4) -0.8606(5) 0.138(6) Uani 1 1 d . . .
S23 S 0.9872(7) 0.5926(4) -0.8645(4) 0.097(4) Uani 1 1 d . . .
S24 S 1.1845(5) 0.8436(5) -0.5935(4) 0.087(3) Uani 1 1 d . . .
S25 S 0.9858(7) 0.7065(4) -0.9926(4) 0.084(3) Uani 1 1 d . . .
S26 S 1.1787(6) 0.7605(4) -0.8786(4) 0.090(3) Uani 1 1 d . . .
S27 S 0.6427(6) 0.6496(4) -0.8383(4) 0.097(4) Uani 1 1 d . . .
S28 S 1.0841(6) 0.8899(4) -0.9140(4) 0.075(3) Uani 1 1 d . . .
S29 S 0.7227(10) 0.4513(6) -0.6948(6) 0.043(4) Uani 0.50 1 d P . .
S30 S 0.6006(6) 0.9447(5) -0.7177(5) 0.102(4) Uani 1 1 d . . .
N11 N 1.629(2) 1.1197(19) -0.0504(18) 0.138(14) Uiso 1 1 d . . .
N12 N 1.1916(19) 0.7942(17) -0.4492(14) 0.110(11) Uiso 1 1 d . . .
N21 N 1.1806(15) 0.8244(13) -1.0204(11) 0.075(8) Uiso 1 1 d . . .
O11 O 1.3086(11) 0.8258(9) -0.2905(8) 0.065(6) Uiso 1 1 d . . .
O12 O 1.4805(12) 0.9573(10) -0.1369(9) 0.072(6) Uiso 1 1 d . . .
O13 O 1.4981(13) 0.8937(11) -0.2816(10) 0.090(7) Uiso 1 1 d . . .
O21 O 1.3066(10) 0.8820(8) -1.1507(8) 0.051(5) Uiso 1 1 d . . .
C1 C 1.3997(16) 0.8891(13) -0.2160(12) 0.050(8) Uiso 1 1 d . . .
C11 C 1.205(2) 0.748(2) -0.4250(18) 0.114(14) Uiso 1 1 d . . .
H11A H 1.1867 0.7088 -0.4450 0.137 Uiso 1 1 calc R . .
C12 C 1.245(2) 0.759(2) -0.3713(18) 0.107(14) Uiso 1 1 d . . .
H12A H 1.2529 0.7274 -0.3559 0.129 Uiso 1 1 calc R . .
C13 C 1.271(2) 0.8169(18) -0.3436(16) 0.087(12) Uiso 1 1 d . . .
C14 C 1.261(2) 0.8670(18) -0.3674(16) 0.091(12) Uiso 1 1 d . . .
H14A H 1.2810 0.9074 -0.3491 0.110 Uiso 1 1 calc R . .
C15 C 1.221(2) 0.850(2) -0.419(2) 0.122(15) Uiso 1 1 d . . .
H15A H 1.2135 0.8813 -0.4354 0.147 Uiso 1 1 calc R . .
C16 C 1.3445(18) 0.8905(14) -0.2643(13) 0.070(10) Uiso 1 1 d . . .
H16A H 1.3072 0.9055 -0.2498 0.084 Uiso 1 1 calc R . .
H16B H 1.3715 0.9165 -0.2911 0.084 Uiso 1 1 calc R . .
C21 C 1.602(2) 1.121(2) -0.0970(19) 0.108(14) Uiso 1 1 d . . .
H21A H 1.6195 1.1586 -0.1113 0.130 Uiso 1 1 calc R . .
C22 C 1.544(2) 1.0693(17) -0.1312(16) 0.088(12) Uiso 1 1 d . . .
H22A H 1.5184 1.0726 -0.1638 0.105 Uiso 1 1 calc R . .
C23 C 1.529(2) 1.0130(17) -0.1107(15) 0.082(11) Uiso 1 1 d . . .
C24 C 1.561(2) 1.0114(18) -0.0569(16) 0.094(12) Uiso 1 1 d . . .
H24A H 1.5518 0.9746 -0.0429 0.112 Uiso 1 1 calc R . .
C25 C 1.608(3) 1.069(2) -0.026(2) 0.123(16) Uiso 1 1 d . . .
H25A H 1.6246 1.0710 0.0119 0.148 Uiso 1 1 calc R . .
C26 C 1.4426(17) 0.9577(13) -0.1897(12) 0.062(9) Uiso 1 1 d . . .
H26A H 1.4790 0.9795 -0.2144 0.075 Uiso 1 1 calc R . .
H26B H 1.4073 0.9779 -0.1839 0.075 Uiso 1 1 calc R . .
C31 C 1.472(4) 0.777(2) -0.394(3) 0.61(12) Uiso 1 1 d G . .
H31A H 1.4692 0.7361 -0.3993 0.730 Uiso 1 1 calc R . .
C32 C 1.474(3) 0.805(2) -0.340(2) 0.26(4) Uiso 1 1 d G . .
H32A H 1.4720 0.7844 -0.3090 0.317 Uiso 1 1 calc R . .
C33 C 1.4785(19) 0.866(2) -0.3312(16) 0.105(13) Uiso 1 1 d G . .
C34 C 1.481(3) 0.897(2) -0.377(3) 0.31(5) Uiso 1 1 d G . .
H34A H 1.4844 0.9378 -0.3714 0.375 Uiso 1 1 calc R . .
C35 C 1.480(3) 0.868(4) -0.4311(19) 0.45(8) Uiso 1 1 d G . .
H35A H 1.4817 0.8895 -0.4617 0.544 Uiso 1 1 calc R . .
N31 N 1.475(3) 0.808(4) -0.4394(19) 0.38(5) Uiso 1 1 d G . .
C37 C 1.4508(17) 0.8615(14) -0.2365(13) 0.061(9) Uiso 1 1 d . . .
H37A H 1.4218 0.8188 -0.2518 0.074 Uiso 1 1 calc R . .
H37B H 1.4847 0.8621 -0.2050 0.074 Uiso 1 1 calc R . .
C51 C 1.2181(19) 0.7907(16) -1.0438(14) 0.077(11) Uiso 1 1 d . . .
H51A H 1.2147 0.7549 -1.0296 0.092 Uiso 1 1 calc R . .
C52 C 1.2619(19) 0.8080(16) -1.0889(15) 0.082(11) Uiso 1 1 d . . .
H52A H 1.2875 0.7842 -1.1040 0.098 Uiso 1 1 calc R . .
C53 C 1.2668(16) 0.8603(13) -1.1106(12) 0.045(8) Uiso 1 1 d . . .
C54 C 1.2264(16) 0.8932(14) -1.0837(12) 0.052(9) Uiso 1 1 d . . .
H54A H 1.2294 0.9297 -1.0960 0.063 Uiso 1 1 calc R . .
C55 C 1.1846(18) 0.8747(15) -1.0419(14) 0.071(10) Uiso 1 1 d . . .
H55A H 1.1574 0.8973 -1.0273 0.085 Uiso 1 1 calc R . .
C56 C 1.3549(15) 0.8523(12) -1.1724(11) 0.045(8) Uiso 1 1 d . . .
H56A H 1.3248 0.8104 -1.1896 0.054 Uiso 1 1 calc R . .
H56B H 1.3892 0.8509 -1.1421 0.054 Uiso 1 1 calc R . .
C101 C 0.5661(14) 0.2647(10) -0.8616(8) 0.090(12) Uiso 1 1 d G . .
C102 C 0.4955(12) 0.2169(11) -0.8733(9) 0.079(11) Uiso 1 1 d G . .
H10A H 0.4626 0.2075 -0.8453 0.094 Uiso 1 1 calc R . .
C103 C 0.4741(10) 0.1829(9) -0.9268(10) 0.082(11) Uiso 1 1 d G . .
H10B H 0.4269 0.1509 -0.9346 0.098 Uiso 1 1 calc R . .
C104 C 0.5233(14) 0.1969(10) -0.9686(8) 0.092(12) Uiso 1 1 d G . .
H10C H 0.5090 0.1742 -1.0044 0.111 Uiso 1 1 calc R . .
C105 C 0.5939(13) 0.2447(11) -0.9570(9) 0.093(12) Uiso 1 1 d G . .
H10D H 0.6268 0.2541 -0.9850 0.111 Uiso 1 1 calc R . .
C106 C 0.6153(11) 0.2787(9) -0.9035(11) 0.088(12) Uiso 1 1 d G . .
H10E H 0.6625 0.3107 -0.8957 0.106 Uiso 1 1 calc R . .
C111 C 0.6780(11) 0.8740(8) -0.8725(7) 0.042(8) Uiso 1 1 d G . .
C112 C 0.7444(9) 0.8967(9) -0.8985(9) 0.067(10) Uiso 1 1 d G . .
H11B H 0.7858 0.8877 -0.8876 0.081 Uiso 1 1 calc R . .
C113 C 0.7491(10) 0.9329(10) -0.9408(9) 0.089(12) Uiso 1 1 d G . .
H11C H 0.7935 0.9482 -0.9583 0.107 Uiso 1 1 calc R . .
C114 C 0.6873(13) 0.9465(9) -0.9571(8) 0.079(11) Uiso 1 1 d G . .
H11D H 0.6903 0.9707 -0.9854 0.095 Uiso 1 1 calc R . .
C115 C 0.6208(10) 0.9237(9) -0.9310(9) 0.073(10) Uiso 1 1 d G . .
H11E H 0.5795 0.9328 -0.9419 0.088 Uiso 1 1 calc R . .
C116 C 0.6162(9) 0.8875(9) -0.8887(8) 0.059(9) Uiso 1 1 d G . .
H11F H 0.5718 0.8723 -0.8713 0.070 Uiso 1 1 calc R . .
C121 C 0.7776(12) 0.7735(10) -0.9770(8) 0.054(9) Uiso 1 1 d G . .
C122 C 0.8147(10) 0.7875(11) -1.0251(11) 0.097(13) Uiso 1 1 d G . .
H12B H 0.8668 0.7985 -1.0237 0.117 Uiso 1 1 calc R . .
C123 C 0.7740(15) 0.7851(12) -1.0752(8) 0.120(15) Uiso 1 1 d G . .
H12C H 0.7989 0.7945 -1.1074 0.144 Uiso 1 1 calc R . .
C124 C 0.6962(15) 0.7687(12) -1.0773(8) 0.126(16) Uiso 1 1 d G . .
H12D H 0.6689 0.7671 -1.1108 0.152 Uiso 1 1 calc R . .
C125 C 0.6590(10) 0.7547(11) -1.0292(11) 0.094(12) Uiso 1 1 d G . .
H12E H 0.6069 0.7438 -1.0306 0.113 Uiso 1 1 calc R . .
C126 C 0.6997(12) 0.7571(10) -0.9791(8) 0.077(11) Uiso 1 1 d G . .
H12F H 0.6749 0.7478 -0.9469 0.092 Uiso 1 1 calc R . .
C131 C 1.1748(11) 0.9485(10) -0.8956(10) 0.066(10) Uiso 1 1 d G . .
C132 C 1.2335(15) 0.9400(10) -0.8665(10) 0.095(12) Uiso 1 1 d G . .
H13A H 1.2265 0.9015 -0.8566 0.115 Uiso 1 1 calc R . .
C133 C 1.3027(12) 0.9890(13) -0.8522(10) 0.114(14) Uiso 1 1 d G . .
H13B H 1.3420 0.9833 -0.8327 0.136 Uiso 1 1 calc R . .
C134 C 1.3132(12) 1.0464(11) -0.8670(12) 0.125(16) Uiso 1 1 d G . .
H13C H 1.3594 1.0792 -0.8574 0.150 Uiso 1 1 calc R . .
C135 C 1.2544(16) 1.0549(9) -0.8961(11) 0.128(16) Uiso 1 1 d G . .
H13D H 1.2614 1.0933 -0.9060 0.154 Uiso 1 1 calc R . .
C136 C 1.1852(13) 1.0059(12) -0.9104(10) 0.093(12) Uiso 1 1 d G . .
H13E H 1.1459 1.0116 -0.9299 0.112 Uiso 1 1 calc R . .
C141 C 0.9590(15) 0.7296(13) -1.0559(9) 0.078(11) Uiso 1 1 d G . .
C142 C 0.9930(13) 0.7894(11) -1.0680(11) 0.101(13) Uiso 1 1 d G . .
H14B H 1.0279 0.8198 -1.0416 0.122 Uiso 1 1 calc R . .
C143 C 0.9746(16) 0.8037(11) -1.1197(12) 0.112(14) Uiso 1 1 d G . .
H14C H 0.9973 0.8437 -1.1278 0.135 Uiso 1 1 calc R . .
C144 C 0.9223(17) 0.7583(16) -1.1592(9) 0.142(18) Uiso 1 1 d G . .
H14D H 0.9100 0.7679 -1.1938 0.170 Uiso 1 1 calc R . .
C145 C 0.8884(15) 0.6985(13) -1.1471(11) 0.146(18) Uiso 1 1 d G . .
H14E H 0.8534 0.6681 -1.1735 0.175 Uiso 1 1 calc R . .
C146 C 0.9067(15) 0.6842(10) -1.0954(13) 0.138(17) Uiso 1 1 d G . .
H14F H 0.8840 0.6442 -1.0872 0.166 Uiso 1 1 calc R . .
C151 C 0.7435(13) 0.5686(13) -0.9906(9) 0.088(12) Uiso 1 1 d G . .
C152 C 0.7506(13) 0.6136(9) -1.0248(12) 0.095(12) Uiso 1 1 d G . .
H15B H 0.7853 0.6537 -1.0137 0.114 Uiso 1 1 calc R . .
C153 C 0.7058(17) 0.5988(13) -1.0756(11) 0.136(17) Uiso 1 1 d G . .
H15C H 0.7106 0.6289 -1.0984 0.163 Uiso 1 1 calc R . .
C154 C 0.6539(15) 0.5389(15) -1.0922(9) 0.136(17) Uiso 1 1 d G . .
H15D H 0.6239 0.5289 -1.1262 0.164 Uiso 1 1 calc R . .
C155 C 0.6467(13) 0.4939(10) -1.0580(12) 0.112(14) Uiso 1 1 d G . .
H15E H 0.6120 0.4538 -1.0692 0.134 Uiso 1 1 calc R . .
C156 C 0.6915(15) 0.5088(11) -1.0073(11) 0.103(13) Uiso 1 1 d G . .
H15F H 0.6868 0.4786 -0.9844 0.124 Uiso 1 1 calc R . .
C161 C 0.5819(12) 0.6378(11) -0.8997(9) 0.079(11) Uiso 1 1 d G . .
C162 C 0.5404(14) 0.6748(10) -0.9017(9) 0.084(11) Uiso 1 1 d G . .
H16C H 0.5437 0.7035 -0.8708 0.101 Uiso 1 1 calc R . .
C163 C 0.4939(14) 0.6688(11) -0.9499(12) 0.132(16) Uiso 1 1 d G . .
H16D H 0.4662 0.6935 -0.9512 0.158 Uiso 1 1 calc R . .
C164 C 0.4889(14) 0.6258(13) -0.9961(9) 0.112(14) Uiso 1 1 d G . .
H16E H 0.4578 0.6218 -1.0283 0.135 Uiso 1 1 calc R . .
C165 C 0.5304(15) 0.5888(11) -0.9941(9) 0.113(14) Uiso 1 1 d G . .
H16F H 0.5271 0.5601 -1.0250 0.135 Uiso 1 1 calc R . .
C166 C 0.5769(13) 0.5948(11) -0.9459(11) 0.096(12) Uiso 1 1 d G . .
H16G H 0.6047 0.5701 -0.9446 0.115 Uiso 1 1 calc R . .
C171 C 0.8309(13) 1.0010(9) -0.7082(10) 0.065(10) Uiso 1 1 d G . .
C172 C 0.8203(13) 0.9949(10) -0.7665(10) 0.087(12) Uiso 1 1 d G . .
H17A H 0.7977 0.9560 -0.7875 0.104 Uiso 1 1 calc R . .
C173 C 0.8435(15) 1.0469(13) -0.7933(8) 0.123(15) Uiso 1 1 d G . .
H17B H 0.8364 1.0429 -0.8324 0.148 Uiso 1 1 calc R . .
C174 C 0.8773(15) 1.1051(10) -0.7619(11) 0.127(16) Uiso 1 1 d G . .
H17C H 0.8928 1.1399 -0.7798 0.152 Uiso 1 1 calc R . .
C175 C 0.8879(13) 1.1112(9) -0.7035(11) 0.089(12) Uiso 1 1 d G . .
H17D H 0.9105 1.1501 -0.6825 0.107 Uiso 1 1 calc R . .
C176 C 0.8647(13) 1.0591(12) -0.6767(8) 0.107(14) Uiso 1 1 d G . .
H17E H 0.8717 1.0632 -0.6377 0.128 Uiso 1 1 calc R . .
C181 C 1.0048(11) 0.9960(8) -0.7865(9) 0.055(9) Uiso 1 1 d G . .
C182 C 1.0176(11) 1.0290(9) -0.7328(8) 0.054(9) Uiso 1 1 d G . .
H18A H 0.9930 1.0099 -0.7034 0.065 Uiso 1 1 calc R . .
C183 C 1.0672(12) 1.0903(9) -0.7228(8) 0.084(11) Uiso 1 1 d G . .
H18B H 1.0758 1.1124 -0.6869 0.100 Uiso 1 1 calc R . .
C184 C 1.1040(12) 1.1187(8) -0.7667(11) 0.094(12) Uiso 1 1 d G . .
H18C H 1.1371 1.1598 -0.7601 0.112 Uiso 1 1 calc R . .
C185 C 1.0911(13) 1.0858(11) -0.8205(9) 0.139(17) Uiso 1 1 d G . .
H18D H 1.1157 1.1048 -0.8498 0.167 Uiso 1 1 calc R . .
C186 C 1.0416(13) 1.0244(11) -0.8304(7) 0.086(11) Uiso 1 1 d G . .
H18E H 1.0330 1.0024 -0.8664 0.103 Uiso 1 1 calc R . .
C191 C 1.0265(12) 0.9671(8) -0.6029(9) 0.062(9) Uiso 1 1 d G . .
C192 C 1.1012(12) 1.0034(10) -0.6093(9) 0.067(10) Uiso 1 1 d G . .
H19A H 1.1307 0.9865 -0.6295 0.080 Uiso 1 1 calc R . .
C193 C 1.1317(10) 1.0650(10) -0.5855(10) 0.115(14) Uiso 1 1 d G . .
H19B H 1.1816 1.0893 -0.5898 0.138 Uiso 1 1 calc R . .
C194 C 1.0875(15) 1.0903(8) -0.5554(10) 0.085(11) Uiso 1 1 d G . .
H19C H 1.1079 1.1315 -0.5394 0.102 Uiso 1 1 calc R . .
C195 C 1.0129(14) 1.0540(12) -0.5490(10) 0.135(17) Uiso 1 1 d G . .
H19D H 0.9834 1.0709 -0.5288 0.163 Uiso 1 1 calc R . .
C196 C 0.9824(10) 0.9924(11) -0.5728(10) 0.090(12) Uiso 1 1 d G . .
H19E H 0.9324 0.9681 -0.5685 0.108 Uiso 1 1 calc R . .
C201 C 1.2008(19) 0.9499(12) -0.7258(15) 0.103(13) Uiso 1 1 d G . .
C202 C 1.1899(17) 1.0003(18) -0.7430(12) 0.127(16) Uiso 1 1 d G . .
H20A H 1.1505 0.9943 -0.7699 0.152 Uiso 1 1 calc R . .
C203 C 1.238(2) 1.0597(14) -0.7200(18) 0.18(2) Uiso 1 1 d G . .
H20B H 1.2309 1.0934 -0.7315 0.215 Uiso 1 1 calc R . .
C204 C 1.297(2) 1.0686(17) -0.6798(18) 0.24(3) Uiso 1 1 d G . .
H20C H 1.3293 1.1084 -0.6645 0.284 Uiso 1 1 calc R . .
C205 C 1.308(2) 1.018(3) -0.6626(16) 0.32(5) Uiso 1 1 d G . .
H20D H 1.3473 1.0242 -0.6358 0.388 Uiso 1 1 calc R . .
C206 C 1.260(2) 0.959(2) -0.6856(17) 0.25(3) Uiso 1 1 d G . .
H20E H 1.2670 0.9252 -0.6741 0.297 Uiso 1 1 calc R . .
C211 C 0.9832(16) 0.7542(13) -0.4340(10) 0.089(12) Uiso 1 1 d G . .
C212 C 0.9403(15) 0.7740(11) -0.3972(12) 0.097(13) Uiso 1 1 d G . .
H21B H 0.9203 0.8021 -0.4069 0.116 Uiso 1 1 calc R . .
C213 C 0.9273(15) 0.7517(14) -0.3460(11) 0.119(15) Uiso 1 1 d G . .
H21C H 0.8986 0.7649 -0.3214 0.143 Uiso 1 1 calc R . .
C214 C 0.957(2) 0.7097(15) -0.3316(11) 0.16(2) Uiso 1 1 d G . .
H21D H 0.9485 0.6948 -0.2973 0.188 Uiso 1 1 calc R . .
C215 C 1.000(2) 0.6900(14) -0.3684(17) 0.24(3) Uiso 1 1 d G . .
H21E H 1.0202 0.6618 -0.3587 0.284 Uiso 1 1 calc R . .
C216 C 1.0131(17) 0.7122(15) -0.4196(14) 0.18(2) Uiso 1 1 d G . .
H21F H 1.0418 0.6990 -0.4442 0.219 Uiso 1 1 calc R . .
C221 C 0.7931(18) 0.5867(13) -0.5330(11) 0.074(10) Uiso 1 1 d G . .
C222 C 0.7162(18) 0.5502(15) -0.5390(14) 0.17(2) Uiso 1 1 d G . .
H22C H 0.6908 0.5345 -0.5747 0.208 Uiso 1 1 calc R . .
C223 C 0.6772(16) 0.5370(17) -0.492(2) 0.25(3) Uiso 1 1 d G . .
H22D H 0.6258 0.5126 -0.4956 0.298 Uiso 1 1 calc R . .
C224 C 0.715(3) 0.560(2) -0.4382(16) 0.23(3) Uiso 1 1 d G . .
H22E H 0.6891 0.5516 -0.4064 0.271 Uiso 1 1 calc R . .
C225 C 0.792(3) 0.5969(18) -0.4322(11) 0.20(3) Uiso 1 1 d G . .
H22F H 0.8174 0.6125 -0.3964 0.234 Uiso 1 1 calc R . .
C226 C 0.8310(16) 0.6100(14) -0.4796(15) 0.152(19) Uiso 1 1 d G . .
H22G H 0.8824 0.6345 -0.4756 0.183 Uiso 1 1 calc R . .
C231 C 0.598(2) 0.594(2) -0.6340(15) 0.117(15) Uiso 1 1 d G . .
C232 C 0.545(2) 0.5365(16) -0.6281(15) 0.17(2) Uiso 1 1 d G . .
H23A H 0.5373 0.5030 -0.6555 0.203 Uiso 1 1 calc R . .
C233 C 0.5044(19) 0.5286(19) -0.5812(19) 0.153(19) Uiso 1 1 d G . .
H23B H 0.4691 0.4899 -0.5772 0.184 Uiso 1 1 calc R . .
C234 C 0.516(3) 0.579(3) -0.5402(15) 0.26(4) Uiso 1 1 d G . .
H23C H 0.4889 0.5734 -0.5088 0.306 Uiso 1 1 calc R . .
C235 C 0.569(4) 0.636(2) -0.546(2) 0.60(12) Uiso 1 1 d G . .
H23D H 0.5767 0.6699 -0.5186 0.722 Uiso 1 1 calc R . .
C236 C 0.610(3) 0.6443(15) -0.593(2) 0.52(9) Uiso 1 1 d G . .
H23E H 0.6449 0.6830 -0.5969 0.619 Uiso 1 1 calc R . .
C241 C 1.0097(17) 0.5002(14) -0.7064(17) 0.111(14) Uiso 1 1 d G . .
C242 C 1.048(2) 0.4955(17) -0.6579(12) 0.19(2) Uiso 1 1 d G . .
H24C H 1.0405 0.5123 -0.6229 0.225 Uiso 1 1 calc R . .
C243 C 1.098(2) 0.466(2) -0.6618(17) 0.25(3) Uiso 1 1 d G . .
H24D H 1.1241 0.4625 -0.6294 0.294 Uiso 1 1 calc R . .
C244 C 1.1098(19) 0.4404(17) -0.714(2) 0.22(3) Uiso 1 1 d G . .
H24E H 1.1432 0.4205 -0.7167 0.262 Uiso 1 1 calc R . .
C245 C 1.071(2) 0.4451(16) -0.7626(15) 0.18(2) Uiso 1 1 d G . .
H24F H 1.0789 0.4283 -0.7976 0.211 Uiso 1 1 calc R . .
C246 C 1.0211(19) 0.4750(15) -0.7587(13) 0.136(17) Uiso 1 1 d G . .
H24G H 0.9953 0.4781 -0.7911 0.163 Uiso 1 1 calc R . .
C251 C 0.8392(18) 0.3775(13) -0.8252(16) 0.117(15) Uiso 1 1 d G . .
C252 C 0.8233(19) 0.3569(18) -0.7735(15) 0.19(2) Uiso 1 1 d G . .
H25B H 0.7932 0.3707 -0.7508 0.223 Uiso 1 1 calc R . .
C253 C 0.852(2) 0.3157(18) -0.7558(13) 0.25(3) Uiso 1 1 d G . .
H25C H 0.8418 0.3019 -0.7213 0.299 Uiso 1 1 calc R . .
C254 C 0.898(2) 0.2951(14) -0.7898(18) 0.16(2) Uiso 1 1 d G . .
H25D H 0.9170 0.2676 -0.7779 0.190 Uiso 1 1 calc R . .
C255 C 0.9134(17) 0.3158(16) -0.8414(16) 0.16(2) Uiso 1 1 d G . .
H25E H 0.9436 0.3020 -0.8641 0.192 Uiso 1 1 calc R . .
C256 C 0.8843(19) 0.3570(16) -0.8591(12) 0.143(18) Uiso 1 1 d G . .
H25F H 0.8949 0.3708 -0.8936 0.171 Uiso 1 1 calc R . .
C261 C 0.650(4) 0.415(2) -0.659(3) 0.19(3) Uiso 1 1 d G . .
C262 C 0.578(5) 0.405(3) -0.681(2) 0.42(7) Uiso 1 1 d G . .
H26C H 0.5670 0.3732 -0.7142 0.506 Uiso 1 1 calc R . .
C263 C 0.517(3) 0.381(4) -0.649(5) 0.62(13) Uiso 1 1 d G . .
H26D H 0.4682 0.3745 -0.6638 0.747 Uiso 1 1 calc R . .
C264 C 0.529(5) 0.369(3) -0.596(4) 0.40(7) Uiso 1 1 d G . .
H26E H 0.4887 0.3531 -0.5742 0.480 Uiso 1 1 calc R . .
C265 C 0.602(6) 0.379(3) -0.574(2) 0.39(6) Uiso 1 1 d G . .
H26F H 0.6103 0.3704 -0.5378 0.473 Uiso 1 1 calc R . .
C266 C 0.663(4) 0.402(3) -0.606(3) 0.30(4) Uiso 1 1 d G . .
H26G H 0.7114 0.4092 -0.5911 0.356 Uiso 1 1 calc R . .
C271 C 1.017(2) 0.495(2) -0.924(2) 0.37(6) Uiso 1 1 d G . .
H27A H 0.9700 0.4829 -0.9443 0.449 Uiso 1 1 calc R . .
C272 C 1.041(3) 0.544(2) -0.881(2) 0.145(18) Uiso 1 1 d G . .
C273 C 1.111(3) 0.5627(18) -0.8514(16) 0.22(3) Uiso 1 1 d G . .
H27B H 1.1272 0.5957 -0.8224 0.259 Uiso 1 1 calc R . .
C274 C 1.159(2) 0.532(3) -0.865(2) 0.43(7) Uiso 1 1 d G . .
H27C H 1.2059 0.5440 -0.8454 0.520 Uiso 1 1 calc R . .
C275 C 1.135(3) 0.482(2) -0.909(2) 0.21(3) Uiso 1 1 d G . .
H27D H 1.1667 0.4617 -0.9178 0.247 Uiso 1 1 calc R . .
C276 C 1.064(3) 0.4641(17) -0.9382(17) 0.22(3) Uiso 1 1 d G . .
H27E H 1.0487 0.4312 -0.9673 0.268 Uiso 1 1 calc R . .
C281 C 1.220(2) 0.9143(14) -0.5466(12) 0.128(16) Uiso 1 1 d G . .
C282 C 1.1714(14) 0.9362(12) -0.5185(11) 0.064(9) Uiso 1 1 d G . .
H28A H 1.1193 0.9165 -0.5273 0.077 Uiso 1 1 calc R . .
C283 C 1.200(2) 0.9876(13) -0.4773(12) 0.119(15) Uiso 1 1 d G . .
H28B H 1.1678 1.0022 -0.4585 0.143 Uiso 1 1 calc R . .
C284 C 1.278(2) 1.0170(16) -0.4641(17) 0.31(5) Uiso 1 1 d G . .
H28C H 1.2975 1.0514 -0.4365 0.375 Uiso 1 1 calc R . .
C285 C 1.3269(14) 0.995(2) -0.492(2) 0.55(11) Uiso 1 1 d G . .
H28D H 1.3789 1.0148 -0.4834 0.655 Uiso 1 1 calc R . .
C286 C 1.298(2) 0.944(2) -0.533(2) 0.30(4) Uiso 1 1 d G . .
H28E H 1.3305 0.9292 -0.5522 0.356 Uiso 1 1 calc R . .
C291 C 0.527(4) 0.921(4) -0.679(3) 0.25(3) Uiso 1 1 d G . .
C292 C 0.520(10) 0.864(5) -0.666(5) 2.0(10) Uiso 1 1 d G . .
H29A H 0.5350 0.8380 -0.6906 2.400 Uiso 1 1 calc R . .
C293 C 0.491(11) 0.845(6) -0.616(6) 2.0(11) Uiso 1 1 d G . .
H29B H 0.4867 0.8065 -0.6075 2.400 Uiso 1 1 calc R . .
C294 C 0.469(5) 0.884(7) -0.579(3) 0.43(7) Uiso 1 1 d G . .
H29C H 0.4500 0.8710 -0.5459 0.522 Uiso 1 1 calc R . .
C295 C 0.476(8) 0.941(6) -0.592(4) 0.9(3) Uiso 1 1 d G . .
H29D H 0.4616 0.9669 -0.5675 1.135 Uiso 1 1 calc R . .
C296 C 0.505(8) 0.960(4) -0.642(5) 0.9(2) Uiso 1 1 d G . .
H29E H 0.5099 0.9984 -0.6506 1.088 Uiso 1 1 calc R . .
C301 C 0.522(5) 0.713(4) -0.699(4) 0.26(4) Uiso 1 1 d . . .
C302 C 0.499(6) 0.652(5) -0.758(4) 0.32(5) Uiso 1 1 d . . .
C311 C 1.208(2) 0.7069(15) -0.9137(15) 0.137(17) Uiso 1 1 d G . .
C312 C 1.279(2) 0.7095(17) -0.8957(14) 0.21(3) Uiso 1 1 d G . .
H31B H 1.3063 0.7366 -0.8640 0.249 Uiso 1 1 calc R . .
C313 C 1.3097(18) 0.672(2) -0.925(2) 0.26(4) Uiso 1 1 d G . .
H31C H 1.3574 0.6734 -0.9132 0.314 Uiso 1 1 calc R . .
C314 C 1.269(3) 0.6312(17) -0.9727(18) 0.18(2) Uiso 1 1 d G . .
H31D H 1.2896 0.6059 -0.9924 0.214 Uiso 1 1 calc R . .
C315 C 1.198(2) 0.6286(15) -0.9907(13) 0.19(2) Uiso 1 1 d G . .
H31E H 1.1707 0.6015 -1.0224 0.223 Uiso 1 1 calc R . .
C316 C 1.1673(17) 0.6664(17) -0.9612(16) 0.139(18) Uiso 1 1 d G . .
H31F H 1.1197 0.6646 -0.9732 0.167 Uiso 1 1 calc R . .
C321 C 0.757(2) 0.7671(19) -0.5249(14) 0.138(17) Uiso 1 1 d G . .
C322 C 0.7675(19) 0.7347(15) -0.4829(19) 0.136(17) Uiso 1 1 d G . .
H32B H 0.7997 0.7137 -0.4871 0.163 Uiso 1 1 calc R . .
C323 C 0.730(3) 0.734(2) -0.4345(15) 0.21(3) Uiso 1 1 d G . .
H32C H 0.7371 0.7121 -0.4064 0.249 Uiso 1 1 calc R . .
C324 C 0.682(3) 0.765(3) -0.4282(19) 0.34(5) Uiso 1 1 d G . .
H32D H 0.6566 0.7644 -0.3959 0.409 Uiso 1 1 calc R . .
C325 C 0.671(2) 0.797(2) -0.470(3) 0.28(4) Uiso 1 1 d G . .
H32E H 0.6387 0.8184 -0.4660 0.339 Uiso 1 1 calc R . .
C326 C 0.709(3) 0.798(2) -0.519(2) 0.37(6) Uiso 1 1 d G . .
H32F H 0.7013 0.8201 -0.5467 0.449 Uiso 1 1 calc R . .
C331 C 1.183(3) 0.664(4) -0.565(2) 0.21(3) Uiso 1 1 d G . .
C332 C 1.189(5) 0.611(3) -0.549(3) 0.56(11) Uiso 1 1 d G . .
H33A H 1.1465 0.5792 -0.5408 0.669 Uiso 1 1 calc R . .
C333 C 1.259(6) 0.606(3) -0.546(3) 0.51(9) Uiso 1 1 d G . .
H33B H 1.2636 0.5714 -0.5352 0.612 Uiso 1 1 calc R . .
C334 C 1.323(4) 0.654(5) -0.559(3) 0.43(7) Uiso 1 1 d G . .
H33C H 1.3698 0.6510 -0.5564 0.514 Uiso 1 1 calc R . .
C335 C 1.316(3) 0.707(3) -0.575(2) 0.30(4) Uiso 1 1 d G . .
H33D H 1.3589 0.7385 -0.5833 0.361 Uiso 1 1 calc R . .
C336 C 1.246(5) 0.711(2) -0.578(2) 0.25(4) Uiso 1 1 d G . .
H33E H 1.2417 0.7463 -0.5890 0.301 Uiso 1 1 calc R . .
C341 C 0.5322(15) 0.4477(16) -0.8294(12) 0.117(15) Uiso 1 1 d G . .
C342 C 0.5218(16) 0.4951(12) -0.7956(13) 0.110(14) Uiso 1 1 d G . .
H34B H 0.5592 0.5346 -0.7904 0.132 Uiso 1 1 calc R . .
C343 C 0.455(2) 0.4835(15) -0.7696(12) 0.16(2) Uiso 1 1 d G . .
H34C H 0.4483 0.5153 -0.7471 0.194 Uiso 1 1 calc R . .
C344 C 0.3993(15) 0.4245(18) -0.7774(14) 0.17(2) Uiso 1 1 d G . .
H34D H 0.3548 0.4168 -0.7601 0.202 Uiso 1 1 calc R . .
C345 C 0.4098(17) 0.3771(13) -0.8112(14) 0.150(19) Uiso 1 1 d G . .
H34E H 0.3723 0.3376 -0.8164 0.181 Uiso 1 1 calc R . .
C346 C 0.476(2) 0.3886(13) -0.8371(12) 0.143(18) Uiso 1 1 d G . .
H34F H 0.4833 0.3569 -0.8597 0.172 Uiso 1 1 calc R . .
C351 C 1.235(5) 0.721(5) -0.729(4) 0.38(7) Uiso 1 1 d G . .
H35B H 1.2297 0.7202 -0.7699 0.456 Uiso 1 1 calc R . .
C352 C 1.313(6) 0.755(4) -0.727(5) 1.4(5) Uiso 1 1 d G . .
H35C H 1.3306 0.7977 -0.7223 1.683 Uiso 1 1 calc R . .
C353 C 1.363(3) 0.725(5) -0.731(3) 0.36(6) Uiso 1 1 d G . .
H35D H 1.4145 0.7481 -0.7290 0.429 Uiso 1 1 calc R . .
C354 C 1.336(6) 0.661(6) -0.737(5) 1.1(3) Uiso 1 1 d G . .
H35E H 1.3693 0.6415 -0.7399 1.333 Uiso 1 1 calc R . .
C355 C 1.258(7) 0.627(4) -0.740(5) 0.8(3) Uiso 1 1 d G . .
H35F H 1.2402 0.5843 -0.7441 0.987 Uiso 1 1 calc R . .
C356 C 1.208(3) 0.657(5) -0.736(3) 0.30(5) Uiso 1 1 d G . .
H35G H 1.2012 0.6540 -0.7767 0.362 Uiso 1 1 calc R . .
S29' S 0.6562(16) 0.4642(12) -0.6940(11) 0.122(8) Uiso 0.50 1 d P . .

loop_
_atom_site_aniso_label
_atom_site_aniso_U_11
_atom_site_aniso_U_22
_atom_site_aniso_U_33
_atom_site_aniso_U_23
_atom_site_aniso_U_13
_atom_site_aniso_U_12
Cd1 0.0604(16) 0.0451(15) 0.0339(14) -0.0039(11) -0.0063(12) 0.0180(13)
Cd2 0.0597(16) 0.0300(13) 0.0338(14) 0.0001(11) -0.0111(11) 0.0106(12)
Cd3 0.0441(15) 0.0397(14) 0.0455(15) -0.0016(11) -0.0024(12) 0.0135(12)
Cd4 0.0522(16) 0.0407(15) 0.0606(16) -0.0167(12) -0.0152(13) 0.0178(12)
Cd5 0.098(2) 0.0452(16) 0.0462(16) -0.0052(12) -0.0169(14) 0.0316(15)
Cd6 0.0779(18) 0.0516(16) 0.0535(16) -0.0034(13) 0.0023(14) 0.0398(14)
Cd7 0.0727(18) 0.0418(15) 0.0635(17) 0.0071(13) -0.0313(14) 0.0163(13)
Cd8 0.0808(19) 0.0356(15) 0.0623(17) -0.0003(12) 0.0220(14) 0.0207(13)
Cd9 0.0529(17) 0.0755(19) 0.0763(19) 0.0408(15) -0.0004(14) 0.0154(14)
Cd10 0.109(2) 0.0462(16) 0.0406(16) 0.0080(13) -0.0103(15) -0.0065(15)
Cd11 0.140(3) 0.091(2) 0.0535(17) -0.0076(15) -0.0134(17) 0.088(2)
Cd12 0.192(3) 0.0343(16) 0.0401(16) 0.0007(13) 0.0044(18) 0.0343(18)
Cd13 0.130(3) 0.0342(16) 0.0580(18) 0.0119(13) -0.0458(17) -0.0105(16)
Cd14 0.146(3) 0.0504(17) 0.0633(18) 0.0108(14) 0.0350(18) 0.0515(18)
Cd15 0.0631(18) 0.094(2) 0.0633(18) 0.0286(15) 0.0065(14) 0.0414(16)
Cd16 0.114(3) 0.140(3) 0.0584(19) -0.0152(18) -0.0348(17) 0.086(2)
Cd17 0.235(4) 0.0290(16) 0.067(2) 0.0045(15) -0.067(2) -0.002(2)
S1 0.173(11) 0.037(6) 0.050(6) -0.003(5) -0.039(6) 0.021(6)
S2 0.071(7) 0.091(8) 0.069(7) 0.040(6) -0.021(5) -0.021(6)
S3 0.066(6) 0.087(7) 0.050(6) 0.003(5) 0.001(5) 0.045(5)
S4 0.095(7) 0.066(6) 0.074(7) -0.005(5) -0.011(6) 0.049(6)
S5 0.074(6) 0.053(6) 0.039(5) -0.004(4) -0.018(5) 0.014(5)
S6 0.072(7) 0.073(7) 0.105(8) 0.000(6) 0.020(6) 0.040(6)
S7 0.109(8) 0.031(5) 0.038(5) 0.001(4) -0.016(5) 0.002(5)
S8 0.087(7) 0.037(5) 0.048(5) 0.005(4) -0.013(5) 0.014(5)
S9 0.070(6) 0.066(6) 0.067(6) 0.021(5) -0.010(5) 0.023(5)
S10 0.068(6) 0.048(5) 0.076(6) -0.004(5) -0.038(5) 0.025(5)
S11 0.041(5) 0.040(5) 0.050(5) 0.010(4) -0.007(4) 0.012(4)
S12 0.049(5) 0.042(5) 0.050(5) -0.008(4) -0.008(4) 0.021(4)
S13 0.071(6) 0.028(5) 0.047(5) -0.001(4) 0.008(4) 0.016(4)
S14 0.063(6) 0.035(5) 0.040(5) -0.006(4) 0.000(4) 0.022(4)
S15 0.054(5) 0.032(5) 0.034(5) -0.007(4) -0.013(4) 0.016(4)
S16 0.092(9) 0.200(14) 0.183(13) 0.132(12) 0.067(9) 0.095(10)
S17 0.073(8) 0.182(12) 0.089(8) 0.006(8) -0.028(6) 0.061(8)
S18 0.289(18) 0.091(8) 0.046(6) -0.002(6) -0.012(8) 0.109(10)
S19 0.189(13) 0.159(12) 0.067(7) -0.025(7) -0.035(8) 0.127(11)
S20 0.228(15) 0.042(6) 0.087(8) 0.009(6) -0.054(9) 0.001(8)
S21 0.266(16) 0.038(6) 0.044(6) 0.003(5) -0.009(8) 0.030(8)
S22 0.210(14) 0.049(7) 0.086(8) 0.020(6) -0.099(9) -0.019(7)
S23 0.208(12) 0.027(5) 0.048(6) -0.001(4) 0.020(7) 0.038(6)
S24 0.070(7) 0.117(8) 0.070(7) -0.029(6) -0.025(5) 0.048(6)
S25 0.160(10) 0.051(6) 0.054(6) 0.004(5) 0.017(6) 0.056(6)
S26 0.130(9) 0.077(7) 0.089(7) 0.022(6) 0.053(7) 0.064(7)
S27 0.109(8) 0.062(7) 0.081(7) 0.021(6) -0.066(6) -0.007(6)
S28 0.119(8) 0.043(6) 0.071(6) 0.010(5) 0.038(6) 0.037(6)
S29 0.098(13) 0.005(8) 0.026(9) -0.013(7) -0.011(9) 0.026(8)
S30 0.094(8) 0.103(8) 0.139(10) 0.066(8) 0.034(7) 0.057(7)

loop_
_atom_type_symbol
_atom_type_description
_atom_type_scat_dispersion_real
_atom_type_scat_dispersion_imag
_atom_type_scat_source
C C 0.0033 0.0016 'International Tables Vol C Tables 4.2.6.8 and 6.1.1.4'
H H 0.0000 0.0000 'International Tables Vol C Tables 4.2.6.8 and 6.1.1.4'
N N 0.0061 0.0033 'International Tables Vol C Tables 4.2.6.8 and 6.1.1.4'
O O 0.0106 0.0060 'International Tables Vol C Tables 4.2.6.8 and 6.1.1.4'
S S 0.1246 0.1234 'International Tables Vol C Tables 4.2.6.8 and 6.1.1.4'
Cd Cd -0.8075 1.2024 'International Tables Vol C Tables 4.2.6.8 and 6.1.1.4'

loop_
_geom_angle_atom_site_label_1
_geom_angle_atom_site_label_2
_geom_angle_atom_site_label_3
_geom_angle
_geom_angle_site_symmetry_1
_geom_angle_site_symmetry_3
_geom_angle_publ_flag
S4 Cd1 S8 120.6(3) . . ?
S4 Cd1 S15 117.8(3) . . ?
S8 Cd1 S15 91.8(3) . . ?
S4 Cd1 S5 105.9(3) . . ?
S8 Cd1 S5 117.5(3) . . ?
S15 Cd1 S5 101.6(3) . . ?
S11 Cd2 S15 110.8(2) . . ?
S11 Cd2 S14 106.9(2) . . ?
S15 Cd2 S14 109.2(3) . . ?
S11 Cd2 S7 109.1(3) . . ?
S15 Cd2 S7 108.8(3) . . ?
S14 Cd2 S7 112.1(3) . . ?
S11 Cd3 S3 109.5(3) . . ?
S11 Cd3 S12 107.4(2) . . ?
S3 Cd3 S12 110.2(3) . . ?
S11 Cd3 S13 99.2(2) . . ?
S3 Cd3 S13 112.6(3) . . ?
S12 Cd3 S13 117.2(3) . . ?
S6 Cd4 S24 104.3(3) . . ?
S6 Cd4 S12 116.8(3) . . ?
S24 Cd4 S12 120.4(3) . . ?
S6 Cd4 S15 120.2(3) . . ?
S24 Cd4 S15 102.8(3) . . ?
S12 Cd4 S15 92.1(2) . . ?
S1 Cd5 S14 116.9(3) . . ?
S1 Cd5 S10 118.3(4) . . ?
S14 Cd5 S10 93.5(2) . . ?
S1 Cd5 S25 109.9(3) . . ?
S14 Cd5 S25 101.3(3) . . ?
S10 Cd5 S25 115.0(3) . . ?
S17 Cd6 S23 118.5(4) . . ?
S17 Cd6 S14 116.4(3) . . ?
S23 Cd6 S14 93.8(3) . . ?
S17 Cd6 S26 105.5(4) . . ?
S23 Cd6 S26 117.7(3) . . ?
S14 Cd6 S26 104.1(3) . . ?
S9 Cd7 S11 104.6(3) . . ?
S9 Cd7 S10 118.6(3) . . ?
S11 Cd7 S10 112.2(3) . . ?
S9 Cd7 S27 101.1(4) . . ?
S11 Cd7 S27 98.6(3) . . ?
S10 Cd7 S27 119.1(3) . . ?
S13 Cd8 S6 123.1(3) . . ?
S13 Cd8 S14 115.7(3) . . ?
S6 Cd8 S14 92.7(3) . . ?
S13 Cd8 S28 107.3(3) . . ?
S6 Cd8 S28 109.8(3) . . ?
S14 Cd8 S28 106.9(3) . . ?
S16 Cd9 S11 111.0(3) . . ?
S16 Cd9 S2 111.7(4) . . ?
S11 Cd9 S2 109.1(3) . . ?
S16 Cd9 S4 109.0(4) . . ?
S11 Cd9 S4 98.7(3) . . ?
S2 Cd9 S4 116.6(3) . . ?
S29' Cd10 S2 92.0(7) . . ?
S29' Cd10 S7 110.3(6) . . ?
S2 Cd10 S7 96.4(3) . . ?
S29' Cd10 S8 122.3(7) . . ?
S2 Cd10 S8 116.7(3) . . ?
S7 Cd10 S8 114.3(3) . . ?
S29' Cd10 S29 32.4(7) . . ?
S2 Cd10 S29 124.1(4) . . ?
S7 Cd10 S29 99.2(4) . . ?
S8 Cd10 S29 104.7(4) . . ?
S18 Cd11 S17 121.2(4) . . ?
S18 Cd11 S15 116.1(4) . . ?
S17 Cd11 S15 90.8(3) . . ?
S18 Cd11 S19 109.1(4) . . ?
S17 Cd11 S19 111.3(4) . . ?
S15 Cd11 S19 106.5(3) . . ?
S18 Cd12 S7 98.4(3) . . ?
S18 Cd12 S21 114.7(4) . . ?
S7 Cd12 S21 105.8(4) . . ?
S18 Cd12 S23 115.7(5) . . ?
S7 Cd12 S23 109.9(3) . . ?
S21 Cd12 S23 111.1(3) . . ?
S27 Cd13 S22 115.3(4) . . ?
S27 Cd13 S7 113.6(3) . . ?
S22 Cd13 S7 109.1(3) . . ?
S27 Cd13 S1 117.7(3) . . ?
S22 Cd13 S1 105.4(4) . . ?
S7 Cd13 S1 93.3(3) . . ?
N21 Cd14 S26 108.1(7) . . ?
N21 Cd14 S25 106.3(7) . . ?
S26 Cd14 S25 113.2(3) . . ?
N21 Cd14 S28 101.1(7) . . ?
S26 Cd14 S28 115.4(3) . . ?
S25 Cd14 S28 111.6(3) . . ?
S30 Cd15 S16 119.3(4) . . ?
S30 Cd15 S3 109.8(4) . . ?
S16 Cd15 S3 102.7(4) . . ?
S30 Cd15 S9 112.2(4) . . ?
S16 Cd15 S9 98.0(4) . . ?
S3 Cd15 S9 114.4(3) . . ?
N12 Cd16 S19 104.5(10) . . ?
N12 Cd16 S24 105.6(9) . . ?
S19 Cd16 S24 113.5(4) . . ?
N12 Cd16 S5 102.7(9) . . ?
S19 Cd16 S5 116.5(4) . . ?
S24 Cd16 S5 112.3(3) . . ?
S20 Cd17 S29 101.7(4) . . ?
S20 Cd17 S22 112.0(4) . . ?
S29 Cd17 S22 121.3(4) . . ?
S20 Cd17 S21 122.0(5) . . ?
S29 Cd17 S21 102.9(5) . . ?
S22 Cd17 S21 98.1(4) . . ?
S20 Cd17 S29' 97.5(6) . . ?
S29 Cd17 S29' 30.3(6) . . ?
S22 Cd17 S29' 96.9(7) . . ?
S21 Cd17 S29' 127.6(6) . . ?
C151 S1 Cd5 105.1(10) . . ?
C151 S1 Cd13 106.4(10) . . ?
Cd5 S1 Cd13 109.3(3) . . ?
C231 S2 Cd10 106.7(13) . . ?
C231 S2 Cd9 106.5(16) . . ?
Cd10 S2 Cd9 111.5(3) . . ?
C171 S3 Cd3 103.1(8) . . ?
C171 S3 Cd15 98.5(8) . . ?
Cd3 S3 Cd15 109.1(3) . . ?
C321 S4 Cd1 108.9(17) . . ?
C321 S4 Cd9 107.3(14) . . ?
Cd1 S4 Cd9 106.6(3) . . ?
C211 S5 Cd16 104.9(11) . . ?
C211 S5 Cd1 114.2(10) . . ?
Cd16 S5 Cd1 102.7(3) . . ?
C201 S6 Cd4 101.7(11) . . ?
C201 S6 Cd8 112.0(14) . . ?
Cd4 S6 Cd8 105.4(3) . . ?
Cd2 S7 Cd10 106.3(3) . . ?
Cd2 S7 Cd12 108.4(4) . . ?
Cd10 S7 Cd12 111.3(3) . . ?
Cd2 S7 Cd13 110.4(3) . . ?
Cd10 S7 Cd13 110.1(4) . . ?
Cd12 S7 Cd13 110.2(3) . . ?
C221 S8 Cd10 105.6(11) . . ?
C221 S8 Cd1 106.3(10) . . ?
Cd10 S8 Cd1 107.7(3) . . ?
C111 S9 Cd7 111.9(8) . . ?
C111 S9 Cd15 112.0(7) . . ?
Cd7 S9 Cd15 117.7(3) . . ?
C121 S10 Cd7 106.9(9) . . ?
C121 S10 Cd5 111.5(8) . . ?
Cd7 S10 Cd5 107.3(3) . . ?
Cd2 S11 Cd7 108.4(3) . . ?
Cd2 S11 Cd9 110.8(3) . . ?
Cd7 S11 Cd9 110.6(3) . . ?
Cd2 S11 Cd3 110.6(3) . . ?
Cd7 S11 Cd3 109.8(3) . . ?
Cd9 S11 Cd3 106.7(3) . . ?
C191 S12 Cd4 115.6(8) . . ?
C191 S12 Cd3 102.6(8) . . ?
Cd4 S12 Cd3 112.6(3) . . ?
C181 S13 Cd8 102.4(7) . . ?
C181 S13 Cd3 108.1(8) . . ?
Cd8 S13 Cd3 105.1(3) . . ?
Cd2 S14 Cd5 106.4(3) . . ?
Cd2 S14 Cd6 104.2(3) . . ?
Cd5 S14 Cd6 110.8(3) . . ?
Cd2 S14 Cd8 110.7(3) . . ?
Cd5 S14 Cd8 111.9(3) . . ?
Cd6 S14 Cd8 112.4(3) . . ?
Cd2 S15 Cd11 109.1(3) . . ?
Cd2 S15 Cd1 107.7(3) . . ?
Cd11 S15 Cd1 112.6(3) . . ?
Cd2 S15 Cd4 104.4(3) . . ?
Cd11 S15 Cd4 111.7(3) . . ?
Cd1 S15 Cd4 110.8(3) . . ?
C301 S16 Cd9 108(3) . . ?
C301 S16 Cd15 120(2) . . ?
Cd9 S16 Cd15 110.3(4) . . ?
C351 S17 C356 39(2) . . ?
C351 S17 Cd6 109(3) . . ?
C356 S17 Cd6 102.0(18) . . ?
C351 S17 Cd11 130(3) . . ?
C356 S17 Cd11 101(2) . . ?
Cd6 S17 Cd11 107.2(4) . . ?
C241 S18 Cd12 106.9(14) . . ?
C241 S18 Cd11 106.6(13) . . ?
Cd12 S18 Cd11 107.5(4) . . ?
C331 S19 Cd16 103(3) . . ?
C331 S19 Cd11 109(2) . . ?
Cd16 S19 Cd11 98.0(4) . . ?
C101 S20 Cd17 105.5(10) . . ?
C251 S21 Cd12 109.3(12) . . ?
C251 S21 Cd17 106.4(14) . . ?
Cd12 S21 Cd17 107.1(4) . . ?
C341 S22 Cd13 113.3(13) . . ?
C341 S22 Cd17 99.5(10) . . ?
Cd13 S22 Cd17 107.7(4) . . ?
C272 S23 Cd6 120.7(18) . . ?
C272 S23 Cd12 103.7(14) . . ?
Cd6 S23 Cd12 111.8(3) . . ?
C281 S24 Cd16 101.3(11) . . ?
C281 S24 Cd4 110.6(12) . . ?
Cd16 S24 Cd4 101.8(4) . . ?
C141 S25 Cd14 106.8(10) . . ?
C141 S25 Cd5 111.9(9) . . ?
Cd14 S25 Cd5 105.7(3) . . ?
C311 S26 Cd14 108.2(15) . . ?
C311 S26 Cd6 104.6(12) . . ?
Cd14 S26 Cd6 102.3(4) . . ?
C161 S27 Cd13 109.8(10) . . ?
C161 S27 Cd7 104.2(9) . . ?
Cd13 S27 Cd7 107.7(4) . . ?
C131 S28 Cd14 105.7(9) . . ?
C131 S28 Cd8 105.0(9) . . ?
Cd14 S28 Cd8 99.5(3) . . ?
S29' S29 C261 57(3) . . ?
S29' S29 Cd17 86.0(12) . . ?
C261 S29 Cd17 106(3) . . ?
S29' S29 Cd10 68.5(12) . . ?
C261 S29 Cd10 110.4(19) . . ?
Cd17 S29 Cd10 110.3(5) . . ?
C291 S30 Cd15 112(3) . . ?
C21 N11 C25 123(5) . . ?
C15 N12 C11 115(4) . . ?
C15 N12 Cd16 125(3) . . ?
C11 N12 Cd16 119(3) . . ?
C55 N21 C51 118(3) . . ?
C55 N21 Cd14 121(2) . . ?
C51 N21 Cd14 121(2) . . ?
C13 O11 C16 115(2) . . ?
C23 O12 C26 116(2) . . ?
C33 O13 C37 116(3) . . ?
C53 O21 C56 118(2) . . ?
C37 C1 C56 109(2) . 1_556 ?
C37 C1 C16 112(2) . . ?
C56 C1 C16 110(2) 1_556 . ?
C37 C1 C26 111(2) . . ?
C56 C1 C26 110(2) 1_556 . ?
C16 C1 C26 105(2) . . ?
N12 C11 C12 123(4) . . ?
N12 C11 H11A 118.3 . . ?
C12 C11 H11A 118.3 . . ?
C13 C12 C11 117(4) . . ?
C13 C12 H12A 121.6 . . ?
C11 C12 H12A 121.6 . . ?
C12 C13 O11 116(4) . . ?
C12 C13 C14 123(4) . . ?
O11 C13 C14 122(3) . . ?
C15 C14 C13 114(4) . . ?
C15 C14 H14A 123.0 . . ?
C13 C14 H14A 123.0 . . ?
N12 C15 C14 128(5) . . ?
N12 C15 H15A 116.1 . . ?
C14 C15 H15A 116.1 . . ?
O11 C16 C1 104(2) . . ?
O11 C16 H16A 111.0 . . ?
C1 C16 H16A 111.0 . . ?
O11 C16 H16B 111.0 . . ?
C1 C16 H16B 111.0 . . ?
H16A C16 H16B 109.0 . . ?
N11 C21 C22 124(5) . . ?
N11 C21 H21A 117.8 . . ?
C22 C21 H21A 117.8 . . ?
C23 C22 C21 114(4) . . ?
C23 C22 H22A 123.2 . . ?
C21 C22 H22A 123.3 . . ?
O12 C23 C22 125(3) . . ?
O12 C23 C24 114(3) . . ?
C22 C23 C24 121(4) . . ?
C25 C24 C23 117(4) . . ?
C25 C24 H24A 121.5 . . ?
C23 C24 H24A 121.5 . . ?
N11 C25 C24 120(5) . . ?
N11 C25 H25A 120.2 . . ?
C24 C25 H25A 120.2 . . ?
O12 C26 C1 106(2) . . ?
O12 C26 H26A 110.5 . . ?
C1 C26 H26A 110.5 . . ?
O12 C26 H26B 110.4 . . ?
C1 C26 H26B 110.4 . . ?
H26A C26 H26B 108.6 . . ?
C32 C31 N31 120.0 . . ?
C32 C31 H31A 120.0 . . ?
N31 C31 H31A 120.0 . . ?
C33 C32 C31 120.0 . . ?
C33 C32 H32A 120.0 . . ?
C31 C32 H32A 120.0 . . ?
O13 C33 C32 116(4) . . ?
O13 C33 C34 122(4) . . ?
C32 C33 C34 120.0 . . ?
C33 C34 C35 120.0 . . ?
C33 C34 H34A 120.0 . . ?
C35 C34 H34A 120.0 . . ?
N31 C35 C34 120.0 . . ?
N31 C35 H35A 120.0 . . ?
C34 C35 H35A 120.0 . . ?
C35 N31 C31 120.0 . . ?
C1 C37 O13 114(2) . . ?
C1 C37 H37A 108.8 . . ?
O13 C37 H37A 108.8 . . ?
C1 C37 H37B 108.8 . . ?
O13 C37 H37B 108.8 . . ?
H37A C37 H37B 107.7 . . ?
N21 C51 C52 122(3) . . ?
N21 C51 H51A 119.0 . . ?
C52 C51 H51A 119.0 . . ?
C53 C52 C51 119(3) . . ?
C53 C52 H52A 120.3 . . ?
C51 C52 H52A 120.3 . . ?
O21 C53 C52 125(3) . . ?
O21 C53 C54 119(3) . . ?
C52 C53 C54 115(3) . . ?
C55 C54 C53 123(3) . . ?
C55 C54 H54A 118.3 . . ?
C53 C54 H54A 118.3 . . ?
C54 C55 N21 121(3) . . ?
C54 C55 H55A 119.3 . . ?
N21 C55 H55A 119.3 . . ?
O21 C56 C1 108(2) . 1_554 ?
O21 C56 H56A 110.1 . . ?
C1 C56 H56A 110.1 1_554 . ?
O21 C56 H56B 110.1 . . ?
C1 C56 H56B 110.1 1_554 . ?
H56A C56 H56B 108.4 . . ?
C102 C101 C106 120.0 . . ?
C102 C101 S20 117.2(15) . . ?
C106 C101 S20 122.6(15) . . ?
C101 C102 C103 120.0 . . ?
C101 C102 H10A 120.0 . . ?
C103 C102 H10A 120.0 . . ?
C104 C103 C102 120.0 . . ?
C104 C103 H10B 120.0 . . ?
C102 C103 H10B 120.0 . . ?
C103 C104 C105 120.0 . . ?
C103 C104 H10C 120.0 . . ?
C105 C104 H10C 120.0 . . ?
C106 C105 C104 120.0 . . ?
C106 C105 H10D 120.0 . . ?
C104 C105 H10D 120.0 . . ?
C105 C106 C101 120.0 . . ?
C105 C106 H10E 120.0 . . ?
C101 C106 H10E 120.0 . . ?
C112 C111 C116 120.0 . . ?
C112 C111 S9 122.5(12) . . ?
C116 C111 S9 117.4(12) . . ?
C113 C112 C111 120.0 . . ?
C113 C112 H11B 120.0 . . ?
C111 C112 H11B 120.0 . . ?
C112 C113 C114 120.0 . . ?
C112 C113 H11C 120.0 . . ?
C114 C113 H11C 120.0 . . ?
C115 C114 C113 120.0 . . ?
C115 C114 H11D 120.0 . . ?
C113 C114 H11D 120.0 . . ?
C114 C115 C116 120.0 . . ?
C114 C115 H11E 120.0 . . ?
C116 C115 H11E 120.0 . . ?
C115 C116 C111 120.0 . . ?
C115 C116 H11F 120.0 . . ?
C111 C116 H11F 120.0 . . ?
C122 C121 C126 120.0 . . ?
C122 C121 S10 118.1(14) . . ?
C126 C121 S10 121.9(15) . . ?
C123 C122 C121 120.0 . . ?
C123 C122 H12B 120.0 . . ?
C121 C122 H12B 120.0 . . ?
C124 C123 C122 120.0 . . ?
C124 C123 H12C 120.0 . . ?
C122 C123 H12C 120.0 . . ?
C123 C124 C125 120.0 . . ?
C123 C124 H12D 120.0 . . ?
C125 C124 H12D 120.0 . . ?
C126 C125 C124 120.0 . . ?
C126 C125 H12E 120.0 . . ?
C124 C125 H12E 120.0 . . ?
C125 C126 C121 120.0 . . ?
C125 C126 H12F 120.0 . . ?
C121 C126 H12F 120.0 . . ?
C132 C131 C136 120.0 . . ?
C132 C131 S28 123.5(16) . . ?
C136 C131 S28 116.5(16) . . ?
C131 C132 C133 120.0 . . ?
C131 C132 H13A 120.0 . . ?
C133 C132 H13A 120.0 . . ?
C134 C133 C132 120.0 . . ?
C134 C133 H13B 120.0 . . ?
C132 C133 H13B 120.0 . . ?
C133 C134 C135 120.0 . . ?
C133 C134 H13C 120.0 . . ?
C135 C134 H13C 120.0 . . ?
C136 C135 C134 120.0 . . ?
C136 C135 H13D 120.0 . . ?
C134 C135 H13D 120.0 . . ?
C135 C136 C131 120.0 . . ?
C135 C136 H13E 120.0 . . ?
C131 C136 H13E 120.0 . . ?
C142 C141 C146 120.0 . . ?
C142 C141 S25 122.3(18) . . ?
C146 C141 S25 117.5(18) . . ?
C143 C142 C141 120.0 . . ?
C143 C142 H14B 120.0 . . ?
C141 C142 H14B 120.0 . . ?
C142 C143 C144 120.0 . . ?
C142 C143 H14C 120.0 . . ?
C144 C143 H14C 120.0 . . ?
C145 C144 C143 120.0 . . ?
C145 C144 H14D 120.0 . . ?
C143 C144 H14D 120.0 . . ?
C144 C145 C146 120.0 . . ?
C144 C145 H14E 120.0 . . ?
C146 C145 H14E 120.0 . . ?
C145 C146 C141 120.0 . . ?
C145 C146 H14F 120.0 . . ?
C141 C146 H14F 120.0 . . ?
C152 C151 C156 120.0 . . ?
C152 C151 S1 121.6(17) . . ?
C156 C151 S1 118.4(17) . . ?
C151 C152 C153 120.0 . . ?
C151 C152 H15B 120.0 . . ?
C153 C152 H15B 120.0 . . ?
C152 C153 C154 120.0 . . ?
C152 C153 H15C 120.0 . . ?
C154 C153 H15C 120.0 . . ?
C155 C154 C153 120.0 . . ?
C155 C154 H15D 120.0 . . ?
C153 C154 H15D 120.0 . . ?
C154 C155 C156 120.0 . . ?
C154 C155 H15E 120.0 . . ?
C156 C155 H15E 120.0 . . ?
C155 C156 C151 120.0 . . ?
C155 C156 H15F 120.0 . . ?
C151 C156 H15F 120.0 . . ?
C162 C161 C166 120.0 . . ?
C162 C161 S27 117.8(16) . . ?
C166 C161 S27 122.2(16) . . ?
C161 C162 C163 120.0 . . ?
C161 C162 H16C 120.0 . . ?
C163 C162 H16C 120.0 . . ?
C164 C163 C162 120.0 . . ?
C164 C163 H16D 120.0 . . ?
C162 C163 H16D 120.0 . . ?
C163 C164 C165 120.0 . . ?
C163 C164 H16E 120.0 . . ?
C165 C164 H16E 120.0 . . ?
C166 C165 C164 120.0 . . ?
C166 C165 H16F 120.0 . . ?
C164 C165 H16F 120.0 . . ?
C165 C166 C161 120.0 . . ?
C165 C166 H16G 120.0 . . ?
C161 C166 H16G 120.0 . . ?
C172 C171 C176 120.0 . . ?
C172 C171 S3 121.6(15) . . ?
C176 C171 S3 118.4(15) . . ?
C171 C172 C173 120.0 . . ?
C171 C172 H17A 120.0 . . ?
C173 C172 H17A 120.0 . . ?
C174 C173 C172 120.0 . . ?
C174 C173 H17B 120.0 . . ?
C172 C173 H17B 120.0 . . ?
C173 C174 C175 120.0 . . ?
C173 C174 H17C 120.0 . . ?
C175 C174 H17C 120.0 . . ?
C176 C175 C174 120.0 . . ?
C176 C175 H17D 120.0 . . ?
C174 C175 H17D 120.0 . . ?
C175 C176 C171 120.0 . . ?
C175 C176 H17E 120.0 . . ?
C171 C176 H17E 120.0 . . ?
C182 C181 C186 120.0 . . ?
C182 C181 S13 120.7(13) . . ?
C186 C181 S13 119.3(13) . . ?
C183 C182 C181 120.0 . . ?
C183 C182 H18A 120.0 . . ?
C181 C182 H18A 120.0 . . ?
C182 C183 C184 120.0 . . ?
C182 C183 H18B 120.0 . . ?
C184 C183 H18B 120.0 . . ?
C185 C184 C183 120.0 . . ?
C185 C184 H18C 120.0 . . ?
C183 C184 H18C 120.0 . . ?
C184 C185 C186 120.0 . . ?
C184 C185 H18D 120.0 . . ?
C186 C185 H18D 120.0 . . ?
C185 C186 C181 120.0 . . ?
C185 C186 H18E 120.0 . . ?
C181 C186 H18E 120.0 . . ?
C192 C191 C196 120.0 . . ?
C192 C191 S12 122.5(14) . . ?
C196 C191 S12 117.5(14) . . ?
C193 C192 C191 120.0 . . ?
C193 C192 H19A 120.0 . . ?
C191 C192 H19A 120.0 . . ?
C192 C193 C194 120.0 . . ?
C192 C193 H19B 120.0 . . ?
C194 C193 H19B 120.0 . . ?
C195 C194 C193 120.0 . . ?
C195 C194 H19C 120.0 . . ?
C193 C194 H19C 120.0 . . ?
C196 C195 C194 120.0 . . ?
C196 C195 H19D 120.0 . . ?
C194 C195 H19D 120.0 . . ?
C195 C196 C191 120.0 . . ?
C195 C196 H19E 120.0 . . ?
C191 C196 H19E 120.0 . . ?
C202 C201 C206 120.0 . . ?
C202 C201 S6 124(3) . . ?
C206 C201 S6 116(3) . . ?
C203 C202 C201 120.0 . . ?
C203 C202 H20A 120.0 . . ?
C201 C202 H20A 120.0 . . ?
C202 C203 C204 120.0 . . ?
C202 C203 H20B 120.0 . . ?
C204 C203 H20B 120.0 . . ?
C205 C204 C203 120.0 . . ?
C205 C204 H20C 120.0 . . ?
C203 C204 H20C 120.0 . . ?
C204 C205 C206 120.0 . . ?
C204 C205 H20D 120.0 . . ?
C206 C205 H20D 120.0 . . ?
C205 C206 C201 120.0 . . ?
C205 C206 H20E 120.0 . . ?
C201 C206 H20E 120.0 . . ?
C212 C211 C216 120.0 . . ?
C212 C211 S5 118(2) . . ?
C216 C211 S5 122(2) . . ?
C211 C212 C213 120.0 . . ?
C211 C212 H21B 120.0 . . ?
C213 C212 H21B 120.0 . . ?
C214 C213 C212 120.0 . . ?
C214 C213 H21C 120.0 . . ?
C212 C213 H21C 120.0 . . ?
C213 C214 C215 120.0 . . ?
C213 C214 H21D 120.0 . . ?
C215 C214 H21D 120.0 . . ?
C216 C215 C214 120.0 . . ?
C216 C215 H21E 120.0 . . ?
C214 C215 H21E 120.0 . . ?
C215 C216 C211 120.0 . . ?
C215 C216 H21F 120.0 . . ?
C211 C216 H21F 120.0 . . ?
C222 C221 C226 120.0 . . ?
C222 C221 S8 124(2) . . ?
C226 C221 S8 116(2) . . ?
C221 C222 C223 120.0 . . ?
C221 C222 H22C 120.0 . . ?
C223 C222 H22C 120.0 . . ?
C224 C223 C222 120.0 . . ?
C224 C223 H22D 120.0 . . ?
C222 C223 H22D 120.0 . . ?
C225 C224 C223 120.0 . . ?
C225 C224 H22E 120.0 . . ?
C223 C224 H22E 120.0 . . ?
C224 C225 C226 120.0 . . ?
C224 C225 H22F 120.0 . . ?
C226 C225 H22F 120.0 . . ?
C225 C226 C221 120.0 . . ?
C225 C226 H22G 120.0 . . ?
C221 C226 H22G 120.0 . . ?
C232 C231 C236 120.0 . . ?
C232 C231 S2 130(3) . . ?
C236 C231 S2 110(3) . . ?
C233 C232 C231 120.0 . . ?
C233 C232 H23A 120.0 . . ?
C231 C232 H23A 120.0 . . ?
C232 C233 C234 120.0 . . ?
C232 C233 H23B 120.0 . . ?
C234 C233 H23B 120.0 . . ?
C235 C234 C233 120.0 . . ?
C235 C234 H23C 120.0 . . ?
C233 C234 H23C 120.0 . . ?
C234 C235 C236 120.0 . . ?
C234 C235 H23D 120.0 . . ?
C236 C235 H23D 120.0 . . ?
C235 C236 C231 120.0 . . ?
C235 C236 H23E 120.0 . . ?
C231 C236 H23E 120.0 . . ?
C242 C241 C246 120.0 . . ?
C242 C241 S18 118(3) . . ?
C246 C241 S18 122(3) . . ?
C243 C242 C241 120.0 . . ?
C243 C242 H24C 120.0 . . ?
C241 C242 H24C 120.0 . . ?
C242 C243 C244 120.0 . . ?
C242 C243 H24D 120.0 . . ?
C244 C243 H24D 120.0 . . ?
C245 C244 C243 120.0 . . ?
C245 C244 H24E 120.0 . . ?
C243 C244 H24E 120.0 . . ?
C246 C245 C244 120.0 . . ?
C246 C245 H24F 120.0 . . ?
C244 C245 H24F 120.0 . . ?
C245 C246 C241 120.0 . . ?
C245 C246 H24G 120.0 . . ?
C241 C246 H24G 120.0 . . ?
C252 C251 C256 120.0 . . ?
C252 C251 S21 117(3) . . ?
C256 C251 S21 123(3) . . ?
C251 C252 C253 120.0 . . ?
C251 C252 H25B 120.0 . . ?
C253 C252 H25B 120.0 . . ?
C252 C253 C254 120.0 . . ?
C252 C253 H25C 120.0 . . ?
C254 C253 H25C 120.0 . . ?
C255 C254 C253 120.0 . . ?
C255 C254 H25D 120.0 . . ?
C253 C254 H25D 120.0 . . ?
C254 C255 C256 120.0 . . ?
C254 C255 H25E 120.0 . . ?
C256 C255 H25E 120.0 . . ?
C255 C256 C251 120.0 . . ?
C255 C256 H25F 120.0 . . ?
C251 C256 H25F 120.0 . . ?
C262 C261 C266 120.0 . . ?
C262 C261 S29' 72(6) . . ?
C266 C261 S29' 145(4) . . ?
C262 C261 S29 119(7) . . ?
C266 C261 S29 121(7) . . ?
S29' C261 S29 54(2) . . ?
C261 C262 C263 120.0 . . ?
C261 C262 S29' 56(5) . . ?
C263 C262 S29' 149(3) . . ?
C261 C262 H26C 105.0 . . ?
C263 C262 H26C 105.0 . . ?
S29' C262 H26C 105.0 . . ?
C264 C263 C262 120.0 . . ?
C264 C263 H26D 120.0 . . ?
C262 C263 H26D 120.0 . . ?
C263 C264 C265 120.0 . . ?
C263 C264 H26E 120.0 . . ?
C265 C264 H26E 120.0 . . ?
C266 C265 C264 120.0 . . ?
C266 C265 H26F 120.0 . . ?
C264 C265 H26F 120.0 . . ?
C265 C266 C261 120.0 . . ?
C265 C266 H26G 120.0 . . ?
C261 C266 H26G 120.0 . . ?
C272 C271 C276 120.0 . . ?
C272 C271 H27A 119.5 . . ?
C276 C271 H27A 120.5 . . ?
C273 C272 C271 120.0 . . ?
C273 C272 S23 100(3) . . ?
C271 C272 S23 140(3) . . ?
C272 C273 C274 120.0 . . ?
C272 C273 H27B 120.0 . . ?
C274 C273 H27B 120.0 . . ?
C275 C274 C273 120.0 . . ?
C275 C274 H27C 120.0 . . ?
C273 C274 H27C 120.0 . . ?
C276 C275 C274 120.0 . . ?
C276 C275 H27D 120.0 . . ?
C274 C275 H27D 120.0 . . ?
C275 C276 C271 120.0 . . ?
C275 C276 H27E 120.0 . . ?
C271 C276 H27E 120.0 . . ?
C282 C281 C286 120.0 . . ?
C282 C281 S24 121(2) . . ?
C286 C281 S24 119(2) . . ?
C281 C282 C283 120.0 . . ?
C281 C282 H28A 120.0 . . ?
C283 C282 H28A 120.0 . . ?
C282 C283 C284 120.0 . . ?
C282 C283 H28B 120.0 . . ?
C284 C283 H28B 120.0 . . ?
C285 C284 C283 120.0 . . ?
C285 C284 H28C 120.0 . . ?
C283 C284 H28C 120.0 . . ?
C286 C285 C284 120.0 . . ?
C286 C285 H28D 120.0 . . ?
C284 C285 H28D 120.0 . . ?
C285 C286 C281 120.0 . . ?
C285 C286 H28E 120.0 . . ?
C281 C286 H28E 120.0 . . ?
C292 C291 C296 120.0 . . ?
C292 C291 S30 105(7) . . ?
C296 C291 S30 126(8) . . ?
C291 C292 C293 120.0 . . ?
C291 C292 H29A 120.0 . . ?
C293 C292 H29A 120.0 . . ?
C294 C293 C292 120.00(6) . . ?
C294 C293 H29B 120.0 . . ?
C292 C293 H29B 120.0 . . ?
C293 C294 C295 120.0 . . ?
C293 C294 H29C 120.0 . . ?
C295 C294 H29C 120.0 . . ?
C296 C295 C294 120.0 . . ?
C296 C295 H29D 120.0 . . ?
C294 C295 H29D 120.0 . . ?
C295 C296 C291 120.0 . . ?
C295 C296 H29E 120.0 . . ?
C291 C296 H29E 120.0 . . ?
C302 C301 S16 129(6) . . ?
C312 C311 C316 120.0 . . ?
C312 C311 S26 117(3) . . ?
C316 C311 S26 123(3) . . ?
C311 C312 C313 120.0 . . ?
C311 C312 H31B 120.0 . . ?
C313 C312 H31B 120.0 . . ?
C314 C313 C312 120.0 . . ?
C314 C313 H31C 120.0 . . ?
C312 C313 H31C 120.0 . . ?
C315 C314 C313 120.0 . . ?
C315 C314 H31D 120.0 . . ?
C313 C314 H31D 120.0 . . ?
C314 C315 C316 120.0 . . ?
C314 C315 H31E 120.0 . . ?
C316 C315 H31E 120.0 . . ?
C315 C316 C311 120.0 . . ?
C315 C316 H31F 120.0 . . ?
C311 C316 H31F 120.0 . . ?
C322 C321 C326 120.0 . . ?
C322 C321 S4 125(3) . . ?
C326 C321 S4 114(3) . . ?
C323 C322 C321 120.0 . . ?
C323 C322 H32B 120.0 . . ?
C321 C322 H32B 120.0 . . ?
C322 C323 C324 120.0 . . ?
C322 C323 H32C 120.0 . . ?
C324 C323 H32C 120.0 . . ?
C325 C324 C323 120.0 . . ?
C325 C324 H32D 120.0 . . ?
C323 C324 H32D 120.0 . . ?
C324 C325 C326 120.0 . . ?
C324 C325 H32E 120.0 . . ?
C326 C325 H32E 120.0 . . ?
C325 C326 C321 120.0 . . ?
C325 C326 H32F 120.0 . . ?
C321 C326 H32F 120.0 . . ?
C332 C331 C336 120.0 . . ?
C332 C331 S19 110(7) . . ?
C336 C331 S19 130(7) . . ?
C333 C332 C331 120.0 . . ?
C333 C332 H33A 120.0 . . ?
C331 C332 H33A 120.0 . . ?
C332 C333 C334 120.0 . . ?
C332 C333 H33B 120.0 . . ?
C334 C333 H33B 120.0 . . ?
C335 C334 C333 120.0 . . ?
C335 C334 H33C 120.0 . . ?
C333 C334 H33C 120.0 . . ?
C334 C335 C336 120.0 . . ?
C334 C335 H33D 120.0 . . ?
C336 C335 H33D 120.0 . . ?
C335 C336 C331 120.0 . . ?
C335 C336 H33E 120.0 . . ?
C331 C336 H33E 120.0 . . ?
C342 C341 C346 120.0 . . ?
C342 C341 S22 120(2) . . ?
C346 C341 S22 120(2) . . ?
C343 C342 C341 120.0 . . ?
C343 C342 H34B 120.0 . . ?
C341 C342 H34B 120.0 . . ?
C342 C343 C344 120.0 . . ?
C342 C343 H34C 120.0 . . ?
C344 C343 H34C 120.0 . . ?
C345 C344 C343 120.0 . . ?
C345 C344 H34D 120.0 . . ?
C343 C344 H34D 120.0 . . ?
C344 C345 C346 120.0 . . ?
C344 C345 H34E 120.0 . . ?
C346 C345 H34E 120.0 . . ?
C345 C346 C341 120.0 . . ?
C345 C346 H34F 120.0 . . ?
C341 C346 H34F 120.0 . . ?
C352 C351 C356 120.0 . . ?
C352 C351 S17 155(6) . . ?
C356 C351 S17 85(6) . . ?
C352 C351 H35B 91.4 . . ?
C356 C351 H35B 91.3 . . ?
S17 C351 H35B 91.4 . . ?
C353 C352 C351 120.00(5) . . ?
C353 C352 H35C 120.0 . . ?
C351 C352 H35C 120.0 . . ?
C352 C353 C354 120.0 . . ?
C352 C353 H35D 120.0 . . ?
C354 C353 H35D 120.0 . . ?
C355 C354 C353 120.0 . . ?
C355 C354 H35E 120.0 . . ?
C353 C354 H35E 120.0 . . ?
C354 C355 C356 120.00(6) . . ?
C354 C355 H35F 120.0 . . ?
C356 C355 H35F 120.0 . . ?
C355 C356 C351 120.0 . . ?
C355 C356 S17 175(5) . . ?
C351 C356 S17 56(5) . . ?
C355 C356 H35G 91.6 . . ?
C351 C356 H35G 91.6 . . ?
S17 C356 H35G 91.6 . . ?
S29 S29' C261 69(3) . . ?
S29 S29' C262 114(3) . . ?
C261 S29' C262 51.3(19) . . ?
S29 S29' Cd10 79.1(13) . . ?
C261 S29' Cd10 125(3) . . ?
C262 S29' Cd10 157(3) . . ?
S29 S29' Cd17 63.8(11) . . ?
C261 S29' Cd17 99(2) . . ?
C262 S29' Cd17 97(3) . . ?
Cd10 S29' Cd17 105.7(9) . . ?

loop_
_geom_bond_atom_site_label_1
_geom_bond_atom_site_label_2
_geom_bond_distance
_geom_bond_site_symmetry_2
_geom_bond_publ_flag
Cd1 S4 2.511(9) . ?
Cd1 S8 2.550(8) . ?
Cd1 S15 2.552(8) . ?
Cd1 S5 2.563(8) . ?
Cd2 S11 2.503(8) . ?
Cd2 S15 2.509(7) . ?
Cd2 S14 2.514(8) . ?
Cd2 S7 2.518(8) . ?
Cd3 S11 2.528(7) . ?
Cd3 S3 2.530(8) . ?
Cd3 S12 2.541(8) . ?
Cd3 S13 2.543(8) . ?
Cd4 S6 2.517(10) . ?
Cd4 S24 2.524(9) . ?
Cd4 S12 2.537(8) . ?
Cd4 S15 2.561(7) . ?
Cd5 S1 2.524(9) . ?
Cd5 S14 2.541(8) . ?
Cd5 S10 2.550(8) . ?
Cd5 S25 2.572(10) . ?
Cd6 S17 2.511(10) . ?
Cd6 S23 2.515(9) . ?
Cd6 S14 2.552(8) . ?
Cd6 S26 2.556(10) . ?
Cd7 S9 2.512(9) . ?
Cd7 S11 2.522(7) . ?
Cd7 S10 2.530(10) . ?
Cd7 S27 2.575(9) . ?
Cd8 S13 2.519(8) . ?
Cd8 S6 2.541(10) . ?
Cd8 S14 2.559(7) . ?
Cd8 S28 2.565(9) . ?
Cd9 S16 2.484(11) . ?
Cd9 S11 2.523(8) . ?
Cd9 S2 2.537(10) . ?
Cd9 S4 2.559(9) . ?
Cd10 S29' 2.46(3) . ?
Cd10 S2 2.522(12) . ?
Cd10 S7 2.525(9) . ?
Cd10 S8 2.540(8) . ?
Cd10 S29 2.601(12) . ?
Cd11 S18 2.528(13) . ?
Cd11 S17 2.529(13) . ?
Cd11 S15 2.551(7) . ?
Cd11 S19 2.580(10) . ?
Cd12 S18 2.527(11) . ?
Cd12 S7 2.537(10) . ?
Cd12 S21 2.537(10) . ?
Cd12 S23 2.553(11) . ?
Cd13 S27 2.508(12) . ?
Cd13 S22 2.552(10) . ?
Cd13 S7 2.560(9) . ?
Cd13 S1 2.582(12) . ?
Cd14 N21 2.30(3) . ?
Cd14 S26 2.487(11) . ?
Cd14 S25 2.534(11) . ?
Cd14 S28 2.540(8) . ?
Cd15 S30 2.449(10) . ?
Cd15 S16 2.561(12) . ?
Cd15 S3 2.574(9) . ?
Cd15 S9 2.578(9) . ?
Cd16 N12 2.24(3) . ?
Cd16 S19 2.522(12) . ?
Cd16 S24 2.523(12) . ?
Cd16 S5 2.524(9) . ?
Cd17 S20 2.477(11) . ?
Cd17 S29 2.529(13) . ?
Cd17 S22 2.556(11) . ?
Cd17 S21 2.568(16) . ?
Cd17 S29' 2.81(3) . ?
S1 C151 1.77(2) . ?
S2 C231 1.76(3) . ?
S3 C171 1.76(2) . ?
S4 C321 1.69(3) . ?
S5 C211 1.76(2) . ?
S6 C201 1.81(3) . ?
S8 C221 1.80(3) . ?
S9 C111 1.777(17) . ?
S10 C121 1.777(19) . ?
S12 C191 1.755(18) . ?
S13 C181 1.823(18) . ?
S16 C301 2.01(9) . ?
S17 C351 1.83(7) . ?
S17 C356 2.19(11) . ?
S18 C241 1.70(3) . ?
S19 C331 1.61(5) . ?
S20 C101 1.77(2) . ?
S21 C251 1.72(3) . ?
S22 C341 1.82(3) . ?
S23 C272 1.77(4) . ?
S24 C281 1.78(3) . ?
S25 C141 1.79(2) . ?
S26 C311 1.72(3) . ?
S27 C161 1.77(2) . ?
S28 C131 1.77(2) . ?
S29 S29' 1.42(3) . ?
S29 C261 1.65(5) . ?
S30 C291 1.66(7) . ?
N11 C21 1.22(5) . ?
N11 C25 1.34(5) . ?
N12 C15 1.33(5) . ?
N12 C11 1.39(5) . ?
N21 C55 1.33(4) . ?
N21 C51 1.35(4) . ?
O11 C13 1.39(4) . ?
O11 C16 1.47(3) . ?
O12 C23 1.36(4) . ?
O12 C26 1.44(3) . ?
O13 C33 1.26(3) . ?
O13 C37 1.53(3) . ?
O21 C53 1.29(3) . ?
O21 C56 1.44(3) . ?
C1 C37 1.45(4) . ?
C1 C56 1.52(4) 1_556 ?
C1 C16 1.55(4) . ?
C1 C26 1.56(4) . ?
C11 C12 1.41(5) . ?
C11 H11A 0.9500 . ?
C12 C13 1.35(5) . ?
C12 H12A 0.9500 . ?
C13 C14 1.44(5) . ?
C14 C15 1.37(5) . ?
C14 H14A 0.9500 . ?
C15 H15A 0.9500 . ?
C16 H16A 0.9900 . ?
C16 H16B 0.9900 . ?
C21 C22 1.45(5) . ?
C21 H21A 0.9500 . ?
C22 C23 1.41(4) . ?
C22 H22A 0.9500 . ?
C23 C24 1.41(5) . ?
C24 C25 1.41(5) . ?
C24 H24A 0.9500 . ?
C25 H25A 0.9500 . ?
C26 H26A 0.9900 . ?
C26 H26B 0.9900 . ?
C31 C32 1.3900 . ?
C31 N31 1.3900 . ?
C31 H31A 0.9500 . ?
C32 C33 1.3900 . ?
C32 H32A 0.9500 . ?
C33 C34 1.3900 . ?
C34 C35 1.3900 . ?
C34 H34A 0.9500 . ?
C35 N31 1.3900 . ?
C35 H35A 0.9500 . ?
C37 H37A 0.9900 . ?
C37 H37B 0.9900 . ?
C51 C52 1.41(4) . ?
C51 H51A 0.9500 . ?
C52 C53 1.37(4) . ?
C52 H52A 0.9500 . ?
C53 C54 1.41(4) . ?
C54 C55 1.32(4) . ?
C54 H54A 0.9500 . ?
C55 H55A 0.9500 . ?
C56 C1 1.52(4) 1_554 ?
C56 H56A 0.9900 . ?
C56 H56B 0.9900 . ?
C101 C102 1.3900 . ?
C101 C106 1.3900 . ?
C102 C103 1.3900 . ?
C102 H10A 0.9500 . ?
C103 C104 1.3900 . ?
C103 H10B 0.9500 . ?
C104 C105 1.3900 . ?
C104 H10C 0.9500 . ?
C105 C106 1.3900 . ?
C105 H10D 0.9500 . ?
C106 H10E 0.9500 . ?
C111 C112 1.3900 . ?
C111 C116 1.3900 . ?
C112 C113 1.3900 . ?
C112 H11B 0.9500 . ?
C113 C114 1.3900 . ?
C113 H11C 0.9500 . ?
C114 C115 1.3900 . ?
C114 H11D 0.9500 . ?
C115 C116 1.3900 . ?
C115 H11E 0.9500 . ?
C116 H11F 0.9500 . ?
C121 C122 1.3900 . ?
C121 C126 1.3900 . ?
C122 C123 1.3900 . ?
C122 H12B 0.9500 . ?
C123 C124 1.3900 . ?
C123 H12C 0.9500 . ?
C124 C125 1.3900 . ?
C124 H12D 0.9500 . ?
C125 C126 1.3900 . ?
C125 H12E 0.9500 . ?
C126 H12F 0.9500 . ?
C131 C132 1.3900 . ?
C131 C136 1.3900 . ?
C132 C133 1.3900 . ?
C132 H13A 0.9500 . ?
C133 C134 1.3900 . ?
C133 H13B 0.9500 . ?
C134 C135 1.3900 . ?
C134 H13C 0.9500 . ?
C135 C136 1.3900 . ?
C135 H13D 0.9500 . ?
C136 H13E 0.9500 . ?
C141 C142 1.3900 . ?
C141 C146 1.3900 . ?
C142 C143 1.3900 . ?
C142 H14B 0.9500 . ?
C143 C144 1.3900 . ?
C143 H14C 0.9500 . ?
C144 C145 1.3900 . ?
C144 H14D 0.9500 . ?
C145 C146 1.3900 . ?
C145 H14E 0.9500 . ?
C146 H14F 0.9500 . ?
C151 C152 1.3900 . ?
C151 C156 1.3900 . ?
C152 C153 1.3900 . ?
C152 H15B 0.9500 . ?
C153 C154 1.3900 . ?
C153 H15C 0.9500 . ?
C154 C155 1.3900 . ?
C154 H15D 0.9500 . ?
C155 C156 1.3900 . ?
C155 H15E 0.9500 . ?
C156 H15F 0.9500 . ?
C161 C162 1.3900 . ?
C161 C166 1.3900 . ?
C162 C163 1.3900 . ?
C162 H16C 0.9500 . ?
C163 C164 1.3900 . ?
C163 H16D 0.9500 . ?
C164 C165 1.3900 . ?
C164 H16E 0.9500 . ?
C165 C166 1.3900 . ?
C165 H16F 0.9500 . ?
C166 H16G 0.9500 . ?
C171 C172 1.3900 . ?
C171 C176 1.3900 . ?
C172 C173 1.3900 . ?
C172 H17A 0.9500 . ?
C173 C174 1.3900 . ?
C173 H17B 0.9500 . ?
C174 C175 1.3900 . ?
C174 H17C 0.9500 . ?
C175 C176 1.3900 . ?
C175 H17D 0.9500 . ?
C176 H17E 0.9500 . ?
C181 C182 1.3900 . ?
C181 C186 1.3900 . ?
C182 C183 1.3900 . ?
C182 H18A 0.9500 . ?
C183 C184 1.3900 . ?
C183 H18B 0.9500 . ?
C184 C185 1.3900 . ?
C184 H18C 0.9500 . ?
C185 C186 1.3900 . ?
C185 H18D 0.9500 . ?
C186 H18E 0.9500 . ?
C191 C192 1.3900 . ?
C191 C196 1.3900 . ?
C192 C193 1.3900 . ?
C192 H19A 0.9500 . ?
C193 C194 1.3900 . ?
C193 H19B 0.9500 . ?
C194 C195 1.3900 . ?
C194 H19C 0.9500 . ?
C195 C196 1.3900 . ?
C195 H19D 0.9500 . ?
C196 H19E 0.9500 . ?
C201 C202 1.3900 . ?
C201 C206 1.3900 . ?
C202 C203 1.3900 . ?
C202 H20A 0.9500 . ?
C203 C204 1.3900 . ?
C203 H20B 0.9500 . ?
C204 C205 1.3900 . ?
C204 H20C 0.9500 . ?
C205 C206 1.3900 . ?
C205 H20D 0.9500 . ?
C206 H20E 0.9500 . ?
C211 C212 1.3900 . ?
C211 C216 1.3900 . ?
C212 C213 1.3900 . ?
C212 H21B 0.9500 . ?
C213 C214 1.3900 . ?
C213 H21C 0.9500 . ?
C214 C215 1.3900 . ?
C214 H21D 0.9500 . ?
C215 C216 1.3900 . ?
C215 H21E 0.9500 . ?
C216 H21F 0.9500 . ?
C221 C222 1.3900 . ?
C221 C226 1.3900 . ?
C222 C223 1.3900 . ?
C222 H22C 0.9500 . ?
C223 C224 1.3900 . ?
C223 H22D 0.9500 . ?
C224 C225 1.3900 . ?
C224 H22E 0.9500 . ?
C225 C226 1.3900 . ?
C225 H22F 0.9500 . ?
C226 H22G 0.9500 . ?
C231 C232 1.3900 . ?
C231 C236 1.3900 . ?
C232 C233 1.3900 . ?
C232 H23A 0.9500 . ?
C233 C234 1.3900 . ?
C233 H23B 0.9500 . ?
C234 C235 1.3900 . ?
C234 H23C 0.9500 . ?
C235 C236 1.3900 . ?
C235 H23D 0.9500 . ?
C236 H23E 0.9500 . ?
C241 C242 1.3900 . ?
C241 C246 1.3900 . ?
C242 C243 1.3900 . ?
C242 H24C 0.9500 . ?
C243 C244 1.3900 . ?
C243 H24D 0.9500 . ?
C244 C245 1.3900 . ?
C244 H24E 0.9500 . ?
C245 C246 1.3900 . ?
C245 H24F 0.9500 . ?
C246 H24G 0.9500 . ?
C251 C252 1.3900 . ?
C251 C256 1.3900 . ?
C252 C253 1.3900 . ?
C252 H25B 0.9500 . ?
C253 C254 1.3900 . ?
C253 H25C 0.9500 . ?
C254 C255 1.3900 . ?
C254 H25D 0.9500 . ?
C255 C256 1.3900 . ?
C255 H25E 0.9500 . ?
C256 H25F 0.9500 . ?
C261 C262 1.3900 . ?
C261 C266 1.3900 . ?
C261 S29' 1.48(7) . ?
C262 C263 1.3900 . ?
C262 S29' 1.70(9) . ?
C262 H26C 1.0000 . ?
C263 C264 1.3900 . ?
C263 H26D 0.9500 . ?
C264 C265 1.3900 . ?
C264 H26E 0.9500 . ?
C265 C266 1.3900 . ?
C265 H26F 0.9500 . ?
C266 H26G 0.9500 . ?
C271 C272 1.3900 . ?
C271 C276 1.3900 . ?
C271 H27A 0.9500 . ?
C272 C273 1.3900 . ?
C273 C274 1.3900 . ?
C273 H27B 0.9500 . ?
C274 C275 1.3900 . ?
C274 H27C 0.9500 . ?
C275 C276 1.3900 . ?
C275 H27D 0.9500 . ?
C276 H27E 0.9500 . ?
C281 C282 1.3900 . ?
C281 C286 1.3900 . ?
C282 C283 1.3900 . ?
C282 H28A 0.9500 . ?
C283 C284 1.3900 . ?
C283 H28B 0.9500 . ?
C284 C285 1.3900 . ?
C284 H28C 0.9500 . ?
C285 C286 1.3900 . ?
C285 H28D 0.9500 . ?
C286 H28E 0.9500 . ?
C291 C292 1.3900(11) . ?
C291 C296 1.3900 . ?
C292 C293 1.3900 . ?
C292 H29A 0.9500 . ?
C293 C294 1.3900 . ?
C293 H29B 0.9500 . ?
C294 C295 1.3900 . ?
C294 H29C 0.9500 . ?
C295 C296 1.3900 . ?
C295 H29D 0.9500 . ?
C296 H29E 0.9500 . ?
C301 C302 1.81(12) . ?
C311 C312 1.3900 . ?
C311 C316 1.3900 . ?
C312 C313 1.3900 . ?
C312 H31B 0.9500 . ?
C313 C314 1.3900 . ?
C313 H31C 0.9500 . ?
C314 C315 1.3900 . ?
C314 H31D 0.9500 . ?
C315 C316 1.3900 . ?
C315 H31E 0.9500 . ?
C316 H31F 0.9500 . ?
C321 C322 1.3900 . ?
C321 C326 1.3900 . ?
C322 C323 1.3900 . ?
C322 H32B 0.9500 . ?
C323 C324 1.3900 . ?
C323 H32C 0.9500 . ?
C324 C325 1.3900 . ?
C324 H32D 0.9500 . ?
C325 C326 1.3900 . ?
C325 H32E 0.9500 . ?
C326 H32F 0.9500 . ?
C331 C332 1.3900 . ?
C331 C336 1.3900 . ?
C332 C333 1.3900 . ?
C332 H33A 0.9500 . ?
C333 C334 1.3900 . ?
C333 H33B 0.9500 . ?
C334 C335 1.3900 . ?
C334 H33C 0.9500 . ?
C335 C336 1.3900 . ?
C335 H33D 0.9500 . ?
C336 H33E 0.9500 . ?
C341 C342 1.3900 . ?
C341 C346 1.3900 . ?
C342 C343 1.3900 . ?
C342 H34B 0.9500 . ?
C343 C344 1.3900 . ?
C343 H34C 0.9500 . ?
C344 C345 1.3900 . ?
C344 H34D 0.9500 . ?
C345 C346 1.3900 . ?
C345 H34E 0.9500 . ?
C346 H34F 0.9500 . ?
C351 C352 1.3900 . ?
C351 C356 1.3900 . ?
C351 H35B 1.0000 . ?
C352 C353 1.3900 . ?
C352 H35C 0.9500 . ?
C353 C354 1.3900 . ?
C353 H35D 0.9500 . ?
C354 C355 1.3900 . ?
C354 H35E 0.9500 . ?
C355 C356 1.3900 . ?
C355 H35F 0.9500 . ?
C356 H35G 1.0000 . ?

loop_
_geom_torsion_atom_site_label_1
_geom_torsion_atom_site_label_2
_geom_torsion_atom_site_label_3
_geom_torsion_atom_site_label_4
_geom_torsion
_geom_torsion_site_symmetry_1
_geom_torsion_site_symmetry_2
_geom_torsion_site_symmetry_3
_geom_torsion_site_symmetry_4
_geom_torsion_publ_flag
S14 Cd5 S1 C151 175.4(9) . . . . ?
S10 Cd5 S1 C151 65.0(10) . . . . ?
S25 Cd5 S1 C151 -69.9(10) . . . . ?
S14 Cd5 S1 Cd13 61.6(5) . . . . ?
S10 Cd5 S1 Cd13 -48.9(4) . . . . ?
S25 Cd5 S1 Cd13 176.2(3) . . . . ?
S27 Cd13 S1 C151 -64.2(10) . . . . ?
S22 Cd13 S1 C151 66.0(10) . . . . ?
S7 Cd13 S1 C151 176.9(10) . . . . ?
S27 Cd13 S1 Cd5 48.8(5) . . . . ?
S22 Cd13 S1 Cd5 179.1(4) . . . . ?
S7 Cd13 S1 Cd5 -70.1(4) . . . . ?
S29' Cd10 S2 C231 60.6(17) . . . . ?
S7 Cd10 S2 C231 171.3(16) . . . . ?
S8 Cd10 S2 C231 -67.4(16) . . . . ?
S29 Cd10 S2 C231 65.7(17) . . . . ?
S29' Cd10 S2 Cd9 176.5(7) . . . . ?
S7 Cd10 S2 Cd9 -72.8(4) . . . . ?
S8 Cd10 S2 Cd9 48.5(5) . . . . ?
S29 Cd10 S2 Cd9 -178.4(4) . . . . ?
S16 Cd9 S2 C231 -60.1(13) . . . . ?
S11 Cd9 S2 C231 176.8(13) . . . . ?
S4 Cd9 S2 C231 66.2(13) . . . . ?
S16 Cd9 S2 Cd10 -176.1(4) . . . . ?
S11 Cd9 S2 Cd10 60.9(4) . . . . ?
S4 Cd9 S2 Cd10 -49.8(5) . . . . ?
S11 Cd3 S3 C171 -129.5(9) . . . . ?
S12 Cd3 S3 C171 112.6(9) . . . . ?
S13 Cd3 S3 C171 -20.2(9) . . . . ?
S11 Cd3 S3 Cd15 -25.5(4) . . . . ?
S12 Cd3 S3 Cd15 -143.4(3) . . . . ?
S13 Cd3 S3 Cd15 83.8(4) . . . . ?
S30 Cd15 S3 C171 -51.0(9) . . . . ?
S16 Cd15 S3 C171 -178.9(9) . . . . ?
S9 Cd15 S3 C171 76.2(9) . . . . ?
S30 Cd15 S3 Cd3 -158.1(4) . . . . ?
S16 Cd15 S3 Cd3 74.0(4) . . . . ?
S9 Cd15 S3 Cd3 -30.9(4) . . . . ?
S8 Cd1 S4 C321 64.0(14) . . . . ?
S15 Cd1 S4 C321 174.7(14) . . . . ?
S5 Cd1 S4 C321 -72.6(14) . . . . ?
S8 Cd1 S4 Cd9 -51.4(5) . . . . ?
S15 Cd1 S4 Cd9 59.3(4) . . . . ?
S5 Cd1 S4 Cd9 172.0(3) . . . . ?
S16 Cd9 S4 C321 60.1(18) . . . . ?
S11 Cd9 S4 C321 176.1(17) . . . . ?
S2 Cd9 S4 C321 -67.4(18) . . . . ?
S16 Cd9 S4 Cd1 176.6(4) . . . . ?
S11 Cd9 S4 Cd1 -67.5(4) . . . . ?
S2 Cd9 S4 Cd1 49.1(5) . . . . ?
N12 Cd16 S5 C211 -43.6(14) . . . . ?
S19 Cd16 S5 C211 69.9(10) . . . . ?
S24 Cd16 S5 C211 -156.6(10) . . . . ?
N12 Cd16 S5 Cd1 -163.3(10) . . . . ?
S19 Cd16 S5 Cd1 -49.8(4) . . . . ?
S24 Cd16 S5 Cd1 83.7(3) . . . . ?
S4 Cd1 S5 C211 96.5(13) . . . . ?
S8 Cd1 S5 C211 -41.7(13) . . . . ?
S15 Cd1 S5 C211 -139.9(12) . . . . ?
S4 Cd1 S5 Cd16 -150.5(3) . . . . ?
S8 Cd1 S5 Cd16 71.3(4) . . . . ?
S15 Cd1 S5 Cd16 -26.9(3) . . . . ?
S24 Cd4 S6 C201 -65.8(13) . . . . ?
S12 Cd4 S6 C201 69.7(13) . . . . ?
S15 Cd4 S6 C201 179.7(13) . . . . ?
S24 Cd4 S6 Cd8 177.2(3) . . . . ?
S12 Cd4 S6 Cd8 -47.2(4) . . . . ?
S15 Cd4 S6 Cd8 62.8(4) . . . . ?
S13 Cd8 S6 C201 -56.2(12) . . . . ?
S14 Cd8 S6 C201 -179.5(11) . . . . ?
S28 Cd8 S6 C201 71.5(11) . . . . ?
S13 Cd8 S6 Cd4 53.6(4) . . . . ?
S14 Cd8 S6 Cd4 -69.7(3) . . . . ?
S28 Cd8 S6 Cd4 -178.7(3) . . . . ?
S11 Cd2 S7 Cd10 -71.0(4) . . . . ?
S15 Cd2 S7 Cd10 50.0(4) . . . . ?
S14 Cd2 S7 Cd10 170.8(3) . . . . ?
S11 Cd2 S7 Cd12 169.2(3) . . . . ?
S15 Cd2 S7 Cd12 -69.8(3) . . . . ?
S14 Cd2 S7 Cd12 51.0(4) . . . . ?
S11 Cd2 S7 Cd13 48.4(4) . . . . ?
S15 Cd2 S7 Cd13 169.4(3) . . . . ?
S14 Cd2 S7 Cd13 -69.8(4) . . . . ?
S29' Cd10 S7 Cd2 170.6(7) . . . . ?
S2 Cd10 S7 Cd2 76.0(4) . . . . ?
S8 Cd10 S7 Cd2 -47.1(4) . . . . ?
S29 Cd10 S7 Cd2 -157.9(4) . . . . ?
S29' Cd10 S7 Cd12 -71.5(8) . . . . ?
S2 Cd10 S7 Cd12 -166.1(3) . . . . ?
S8 Cd10 S7 Cd12 70.9(4) . . . . ?
S29 Cd10 S7 Cd12 -40.0(5) . . . . ?
S29' Cd10 S7 Cd13 50.9(8) . . . . ?
S2 Cd10 S7 Cd13 -43.6(4) . . . . ?
S8 Cd10 S7 Cd13 -166.7(3) . . . . ?
S29 Cd10 S7 Cd13 82.5(5) . . . . ?
S18 Cd12 S7 Cd2 78.2(4) . . . . ?
S21 Cd12 S7 Cd2 -163.1(3) . . . . ?
S23 Cd12 S7 Cd2 -43.1(4) . . . . ?
S18 Cd12 S7 Cd10 -38.4(5) . . . . ?
S21 Cd12 S7 Cd10 80.2(4) . . . . ?
S23 Cd12 S7 Cd10 -159.7(3) . . . . ?
S18 Cd12 S7 Cd13 -160.9(4) . . . . ?
S21 Cd12 S7 Cd13 -42.2(4) . . . . ?
S23 Cd12 S7 Cd13 77.8(4) . . . . ?
S27 Cd13 S7 Cd2 -45.8(5) . . . . ?
S22 Cd13 S7 Cd2 -176.0(5) . . . . ?
S1 Cd13 S7 Cd2 76.4(4) . . . . ?
S27 Cd13 S7 Cd10 71.3(4) . . . . ?
S22 Cd13 S7 Cd10 -58.9(5) . . . . ?
S1 Cd13 S7 Cd10 -166.5(3) . . . . ?
S27 Cd13 S7 Cd12 -165.6(3) . . . . ?
S22 Cd13 S7 Cd12 64.3(5) . . . . ?
S1 Cd13 S7 Cd12 -43.3(3) . . . . ?
S29' Cd10 S8 C221 -44.8(12) . . . . ?
S2 Cd10 S8 C221 66.5(10) . . . . ?
S7 Cd10 S8 C221 177.8(9) . . . . ?
S29 Cd10 S8 C221 -74.8(10) . . . . ?
S29' Cd10 S8 Cd1 -158.1(8) . . . . ?
S2 Cd10 S8 Cd1 -46.7(4) . . . . ?
S7 Cd10 S8 Cd1 64.5(4) . . . . ?
S29 Cd10 S8 Cd1 171.9(4) . . . . ?
S4 Cd1 S8 C221 -62.0(12) . . . . ?
S15 Cd1 S8 C221 173.8(11) . . . . ?
S5 Cd1 S8 C221 69.8(11) . . . . ?
S4 Cd1 S8 Cd10 50.7(5) . . . . ?
S15 Cd1 S8 Cd10 -73.4(3) . . . . ?
S5 Cd1 S8 Cd10 -177.4(3) . . . . ?
S11 Cd7 S9 C111 130.0(8) . . . . ?
S10 Cd7 S9 C111 4.1(9) . . . . ?
S27 Cd7 S9 C111 -128.0(8) . . . . ?
S11 Cd7 S9 Cd15 -1.8(4) . . . . ?
S10 Cd7 S9 Cd15 -127.7(4) . . . . ?
S27 Cd7 S9 Cd15 100.2(4) . . . . ?
S30 Cd15 S9 C111 42.5(9) . . . . ?
S16 Cd15 S9 C111 168.8(8) . . . . ?
S3 Cd15 S9 C111 -83.4(8) . . . . ?
S30 Cd15 S9 Cd7 174.3(4) . . . . ?
S16 Cd15 S9 Cd7 -59.4(4) . . . . ?
S3 Cd15 S9 Cd7 48.4(5) . . . . ?
S9 Cd7 S10 C121 -54.5(9) . . . . ?
S11 Cd7 S10 C121 -176.6(8) . . . . ?
S27 Cd7 S10 C121 69.2(8) . . . . ?
S9 Cd7 S10 Cd5 -174.2(3) . . . . ?
S11 Cd7 S10 Cd5 63.7(3) . . . . ?
S27 Cd7 S10 Cd5 -50.5(4) . . . . ?
S1 Cd5 S10 C121 -67.4(10) . . . . ?
S14 Cd5 S10 C121 169.5(9) . . . . ?
S25 Cd5 S10 C121 65.3(10) . . . . ?
S1 Cd5 S10 Cd7 49.3(4) . . . . ?
S14 Cd5 S10 Cd7 -73.8(3) . . . . ?
S25 Cd5 S10 Cd7 -177.9(3) . . . . ?
S15 Cd2 S11 Cd7 171.8(3) . . . . ?
S14 Cd2 S11 Cd7 53.0(3) . . . . ?
S7 Cd2 S11 Cd7 -68.4(3) . . . . ?
S15 Cd2 S11 Cd9 -66.7(3) . . . . ?
S14 Cd2 S11 Cd9 174.5(3) . . . . ?
S7 Cd2 S11 Cd9 53.1(3) . . . . ?
S15 Cd2 S11 Cd3 51.4(4) . . . . ?
S14 Cd2 S11 Cd3 -67.4(3) . . . . ?
S7 Cd2 S11 Cd3 171.2(3) . . . . ?
S9 Cd7 S11 Cd2 -179.1(3) . . . . ?
S10 Cd7 S11 Cd2 -49.4(4) . . . . ?
S27 Cd7 S11 Cd2 76.9(4) . . . . ?
S9 Cd7 S11 Cd9 59.3(3) . . . . ?
S10 Cd7 S11 Cd9 -171.0(3) . . . . ?
S27 Cd7 S11 Cd9 -44.7(4) . . . . ?
S9 Cd7 S11 Cd3 -58.2(4) . . . . ?
S10 Cd7 S11 Cd3 71.5(4) . . . . ?
S27 Cd7 S11 Cd3 -162.2(4) . . . . ?
S16 Cd9 S11 Cd2 -170.4(5) . . . . ?
S2 Cd9 S11 Cd2 -47.0(4) . . . . ?
S4 Cd9 S11 Cd2 75.2(3) . . . . ?
S16 Cd9 S11 Cd7 -50.2(5) . . . . ?
S2 Cd9 S11 Cd7 73.2(4) . . . . ?
S4 Cd9 S11 Cd7 -164.6(3) . . . . ?
S16 Cd9 S11 Cd3 69.1(5) . . . . ?
S2 Cd9 S11 Cd3 -167.4(3) . . . . ?
S4 Cd9 S11 Cd3 -45.3(3) . . . . ?
S3 Cd3 S11 Cd2 -163.4(3) . . . . ?
S12 Cd3 S11 Cd2 -43.7(4) . . . . ?
S13 Cd3 S11 Cd2 78.6(3) . . . . ?
S3 Cd3 S11 Cd7 77.1(3) . . . . ?
S12 Cd3 S11 Cd7 -163.3(3) . . . . ?
S13 Cd3 S11 Cd7 -40.9(3) . . . . ?
S3 Cd3 S11 Cd9 -42.8(3) . . . . ?
S12 Cd3 S11 Cd9 76.8(3) . . . . ?
S13 Cd3 S11 Cd9 -160.8(3) . . . . ?
S6 Cd4 S12 C191 -69.5(9) . . . . ?
S24 Cd4 S12 C191 58.6(9) . . . . ?
S15 Cd4 S12 C191 164.8(9) . . . . ?
S6 Cd4 S12 Cd3 47.9(4) . . . . ?
S24 Cd4 S12 Cd3 176.1(4) . . . . ?
S15 Cd4 S12 Cd3 -77.7(3) . . . . ?
S11 Cd3 S12 C191 -171.9(8) . . . . ?
S3 Cd3 S12 C191 -52.8(9) . . . . ?
S13 Cd3 S12 C191 77.7(9) . . . . ?
S11 Cd3 S12 Cd4 63.2(4) . . . . ?
S3 Cd3 S12 Cd4 -177.7(3) . . . . ?
S13 Cd3 S12 Cd4 -47.2(4) . . . . ?
S6 Cd8 S13 C181 60.2(8) . . . . ?
S14 Cd8 S13 C181 172.2(7) . . . . ?
S28 Cd8 S13 C181 -68.6(8) . . . . ?
S6 Cd8 S13 Cd3 -52.7(4) . . . . ?
S14 Cd8 S13 Cd3 59.4(3) . . . . ?
S28 Cd8 S13 Cd3 178.5(3) . . . . ?
S11 Cd3 S13 C181 -177.9(8) . . . . ?
S3 Cd3 S13 C181 66.5(8) . . . . ?
S12 Cd3 S13 C181 -62.8(8) . . . . ?
S11 Cd3 S13 Cd8 -69.0(3) . . . . ?
S3 Cd3 S13 Cd8 175.3(3) . . . . ?
S12 Cd3 S13 Cd8 46.0(3) . . . . ?
S11 Cd2 S14 Cd5 -75.0(3) . . . . ?
S15 Cd2 S14 Cd5 165.2(2) . . . . ?
S7 Cd2 S14 Cd5 44.5(4) . . . . ?
S11 Cd2 S14 Cd6 167.9(2) . . . . ?
S15 Cd2 S14 Cd6 48.0(3) . . . . ?
S7 Cd2 S14 Cd6 -72.6(3) . . . . ?
S11 Cd2 S14 Cd8 46.9(3) . . . . ?
S15 Cd2 S14 Cd8 -73.0(3) . . . . ?
S7 Cd2 S14 Cd8 166.3(3) . . . . ?
S1 Cd5 S14 Cd2 -42.8(4) . . . . ?
S10 Cd5 S14 Cd2 81.4(3) . . . . ?
S25 Cd5 S14 Cd2 -162.2(3) . . . . ?
S1 Cd5 S14 Cd6 69.9(4) . . . . ?
S10 Cd5 S14 Cd6 -165.8(3) . . . . ?
S25 Cd5 S14 Cd6 -49.5(3) . . . . ?
S1 Cd5 S14 Cd8 -163.8(4) . . . . ?
S10 Cd5 S14 Cd8 -39.6(4) . . . . ?
S25 Cd5 S14 Cd8 76.8(3) . . . . ?
S17 Cd6 S14 Cd2 -46.9(4) . . . . ?
S23 Cd6 S14 Cd2 77.6(3) . . . . ?
S26 Cd6 S14 Cd2 -162.6(3) . . . . ?
S17 Cd6 S14 Cd5 -161.0(4) . . . . ?
S23 Cd6 S14 Cd5 -36.5(3) . . . . ?
S26 Cd6 S14 Cd5 83.3(4) . . . . ?
S17 Cd6 S14 Cd8 73.0(5) . . . . ?
S23 Cd6 S14 Cd8 -162.5(3) . . . . ?
S26 Cd6 S14 Cd8 -42.7(4) . . . . ?
S13 Cd8 S14 Cd2 -47.2(4) . . . . ?
S6 Cd8 S14 Cd2 81.8(3) . . . . ?
S28 Cd8 S14 Cd2 -166.6(3) . . . . ?
S13 Cd8 S14 Cd5 71.3(4) . . . . ?
S6 Cd8 S14 Cd5 -159.7(3) . . . . ?
S28 Cd8 S14 Cd5 -48.1(4) . . . . ?
S13 Cd8 S14 Cd6 -163.3(3) . . . . ?
S6 Cd8 S14 Cd6 -34.3(3) . . . . ?
S28 Cd8 S14 Cd6 77.3(4) . . . . ?
S11 Cd2 S15 Cd11 167.7(3) . . . . ?
S14 Cd2 S15 Cd11 -74.9(3) . . . . ?
S7 Cd2 S15 Cd11 47.8(4) . . . . ?
S11 Cd2 S15 Cd1 45.2(3) . . . . ?
S14 Cd2 S15 Cd1 162.6(2) . . . . ?
S7 Cd2 S15 Cd1 -74.8(3) . . . . ?
S11 Cd2 S15 Cd4 -72.7(3) . . . . ?
S14 Cd2 S15 Cd4 44.7(3) . . . . ?
S7 Cd2 S15 Cd4 167.3(3) . . . . ?
S18 Cd11 S15 Cd2 -44.2(4) . . . . ?
S17 Cd11 S15 Cd2 81.6(3) . . . . ?
S19 Cd11 S15 Cd2 -165.9(4) . . . . ?
S18 Cd11 S15 Cd1 75.3(4) . . . . ?
S17 Cd11 S15 Cd1 -158.9(3) . . . . ?
S19 Cd11 S15 Cd1 -46.4(5) . . . . ?
S18 Cd11 S15 Cd4 -159.2(3) . . . . ?
S17 Cd11 S15 Cd4 -33.4(3) . . . . ?
S19 Cd11 S15 Cd4 79.1(5) . . . . ?
S4 Cd1 S15 Cd2 -45.2(4) . . . . ?
S8 Cd1 S15 Cd2 81.1(3) . . . . ?
S5 Cd1 S15 Cd2 -160.3(3) . . . . ?
S4 Cd1 S15 Cd11 -165.6(3) . . . . ?
S8 Cd1 S15 Cd11 -39.2(3) . . . . ?
S5 Cd1 S15 Cd11 79.3(3) . . . . ?
S4 Cd1 S15 Cd4 68.5(4) . . . . ?
S8 Cd1 S15 Cd4 -165.2(3) . . . . ?
S5 Cd1 S15 Cd4 -46.7(3) . . . . ?
S6 Cd4 S15 Cd2 -44.9(4) . . . . ?
S24 Cd4 S15 Cd2 -160.1(3) . . . . ?
S12 Cd4 S15 Cd2 78.0(3) . . . . ?
S6 Cd4 S15 Cd11 72.9(4) . . . . ?
S24 Cd4 S15 Cd11 -42.3(3) . . . . ?
S12 Cd4 S15 Cd11 -164.2(3) . . . . ?
S6 Cd4 S15 Cd1 -160.6(3) . . . . ?
S24 Cd4 S15 Cd1 84.2(3) . . . . ?
S12 Cd4 S15 Cd1 -37.7(3) . . . . ?
S11 Cd9 S16 C301 114(3) . . . . ?
S2 Cd9 S16 C301 -8(3) . . . . ?
S4 Cd9 S16 C301 -139(3) . . . . ?
S11 Cd9 S16 Cd15 -18.9(7) . . . . ?
S2 Cd9 S16 Cd15 -140.8(5) . . . . ?
S4 Cd9 S16 Cd15 88.9(6) . . . . ?
S30 Cd15 S16 C301 64(3) . . . . ?
S3 Cd15 S16 C301 -174(3) . . . . ?
S9 Cd15 S16 C301 -57(3) . . . . ?
S30 Cd15 S16 Cd9 -169.9(5) . . . . ?
S3 Cd15 S16 Cd9 -48.3(6) . . . . ?
S9 Cd15 S16 Cd9 69.0(6) . . . . ?
S23 Cd6 S17 C351 101(4) . . . . ?
S14 Cd6 S17 C351 -148(4) . . . . ?
S26 Cd6 S17 C351 -33(4) . . . . ?
S23 Cd6 S17 C356 61(2) . . . . ?
S14 Cd6 S17 C356 172(2) . . . . ?
S26 Cd6 S17 C356 -74(2) . . . . ?
S23 Cd6 S17 Cd11 -44.8(6) . . . . ?
S14 Cd6 S17 Cd11 65.9(5) . . . . ?
S26 Cd6 S17 Cd11 -179.2(4) . . . . ?
S18 Cd11 S17 C351 -87(4) . . . . ?
S15 Cd11 S17 C351 151(4) . . . . ?
S19 Cd11 S17 C351 43(4) . . . . ?
S18 Cd11 S17 C356 -57.8(19) . . . . ?
S15 Cd11 S17 C356 -179.3(19) . . . . ?
S19 Cd11 S17 C356 72.6(19) . . . . ?
S18 Cd11 S17 Cd6 48.7(6) . . . . ?
S15 Cd11 S17 Cd6 -72.9(4) . . . . ?
S19 Cd11 S17 Cd6 179.0(4) . . . . ?
S7 Cd12 S18 C241 177.3(12) . . . . ?
S21 Cd12 S18 C241 65.6(14) . . . . ?
S23 Cd12 S18 C241 -65.8(13) . . . . ?
S7 Cd12 S18 Cd11 -68.6(5) . . . . ?
S21 Cd12 S18 Cd11 179.7(5) . . . . ?
S23 Cd12 S18 Cd11 48.3(6) . . . . ?
S17 Cd11 S18 C241 63.2(15) . . . . ?
S15 Cd11 S18 C241 171.6(14) . . . . ?
S19 Cd11 S18 C241 -68.1(15) . . . . ?
S17 Cd11 S18 Cd12 -51.2(7) . . . . ?
S15 Cd11 S18 Cd12 57.3(6) . . . . ?
S19 Cd11 S18 Cd12 177.6(5) . . . . ?
N12 Cd16 S19 C331 -54(3) . . . . ?
S24 Cd16 S19 C331 60(2) . . . . ?
S5 Cd16 S19 C331 -167(2) . . . . ?
N12 Cd16 S19 Cd11 -165.7(9) . . . . ?
S24 Cd16 S19 Cd11 -51.2(5) . . . . ?
S5 Cd16 S19 Cd11 81.7(5) . . . . ?
S18 Cd11 S19 C331 103(3) . . . . ?
S17 Cd11 S19 C331 -34(3) . . . . ?
S15 Cd11 S19 C331 -131(3) . . . . ?
S18 Cd11 S19 Cd16 -151.1(5) . . . . ?
S17 Cd11 S19 Cd16 72.5(5) . . . . ?
S15 Cd11 S19 Cd16 -25.1(5) . . . . ?
S29 Cd17 S20 C101 -173.9(11) . . . . ?
S22 Cd17 S20 C101 55.1(12) . . . . ?
S21 Cd17 S20 C101 -60.5(11) . . . . ?
S29' Cd17 S20 C101 155.7(12) . . . . ?
S18 Cd12 S21 C251 -37.4(17) . . . . ?
S7 Cd12 S21 C251 -144.6(16) . . . . ?
S23 Cd12 S21 C251 96.1(16) . . . . ?
S18 Cd12 S21 Cd17 77.6(6) . . . . ?
S7 Cd12 S21 Cd17 -29.6(4) . . . . ?
S23 Cd12 S21 Cd17 -148.9(4) . . . . ?
S20 Cd17 S21 C251 -35.6(13) . . . . ?
S29 Cd17 S21 C251 77.2(13) . . . . ?
S22 Cd17 S21 C251 -158.0(13) . . . . ?
S29' Cd17 S21 C251 96.8(14) . . . . ?
S20 Cd17 S21 Cd12 -152.5(4) . . . . ?
S29 Cd17 S21 Cd12 -39.7(5) . . . . ?
S22 Cd17 S21 Cd12 85.1(4) . . . . ?
S29' Cd17 S21 Cd12 -20.1(9) . . . . ?
S27 Cd13 S22 C341 -27.0(12) . . . . ?
S7 Cd13 S22 C341 102.2(11) . . . . ?
S1 Cd13 S22 C341 -158.7(11) . . . . ?
S27 Cd13 S22 Cd17 -136.1(5) . . . . ?
S7 Cd13 S22 Cd17 -6.9(7) . . . . ?
S1 Cd13 S22 Cd17 92.3(5) . . . . ?
S20 Cd17 S22 C341 51.6(13) . . . . ?
S29 Cd17 S22 C341 -68.6(13) . . . . ?
S21 Cd17 S22 C341 -179.0(12) . . . . ?
S29' Cd17 S22 C341 -49.4(13) . . . . ?
S20 Cd17 S22 Cd13 169.9(5) . . . . ?
S29 Cd17 S22 Cd13 49.8(8) . . . . ?
S21 Cd17 S22 Cd13 -60.6(6) . . . . ?
S29' Cd17 S22 Cd13 69.0(8) . . . . ?
S17 Cd6 S23 C272 -75.2(18) . . . . ?
S14 Cd6 S23 C272 161.9(17) . . . . ?
S26 Cd6 S23 C272 53.8(18) . . . . ?
S17 Cd6 S23 Cd12 47.1(6) . . . . ?
S14 Cd6 S23 Cd12 -75.8(4) . . . . ?
S26 Cd6 S23 Cd12 176.1(4) . . . . ?
S18 Cd12 S23 C272 83.2(18) . . . . ?
S7 Cd12 S23 C272 -166.6(18) . . . . ?
S21 Cd12 S23 C272 -49.8(19) . . . . ?
S18 Cd12 S23 Cd6 -48.4(5) . . . . ?
S7 Cd12 S23 Cd6 61.9(5) . . . . ?
S21 Cd12 S23 Cd6 178.6(5) . . . . ?
N12 Cd16 S24 C281 -43.6(15) . . . . ?
S19 Cd16 S24 C281 -157.5(12) . . . . ?
S5 Cd16 S24 C281 67.6(12) . . . . ?
N12 Cd16 S24 Cd4 -157.8(10) . . . . ?
S19 Cd16 S24 Cd4 88.3(4) . . . . ?
S5 Cd16 S24 Cd4 -46.5(4) . . . . ?
S6 Cd4 S24 C281 98.2(12) . . . . ?
S12 Cd4 S24 C281 -35.3(13) . . . . ?
S15 Cd4 S24 C281 -135.6(12) . . . . ?
S6 Cd4 S24 Cd16 -154.7(3) . . . . ?
S12 Cd4 S24 Cd16 71.7(4) . . . . ?
S15 Cd4 S24 Cd16 -28.6(4) . . . . ?
N21 Cd14 S25 C141 -42.5(12) . . . . ?
S26 Cd14 S25 C141 -161.1(9) . . . . ?
S28 Cd14 S25 C141 66.8(10) . . . . ?
N21 Cd14 S25 Cd5 -161.8(8) . . . . ?
S26 Cd14 S25 Cd5 79.6(4) . . . . ?
S28 Cd14 S25 Cd5 -52.5(4) . . . . ?
S1 Cd5 S25 C141 97.3(11) . . . . ?
S14 Cd5 S25 C141 -138.5(11) . . . . ?
S10 Cd5 S25 C141 -39.2(11) . . . . ?
S1 Cd5 S25 Cd14 -146.8(3) . . . . ?
S14 Cd5 S25 Cd14 -22.6(4) . . . . ?
S10 Cd5 S25 Cd14 76.7(4) . . . . ?
N21 Cd14 S26 C311 -53.5(16) . . . . ?
S25 Cd14 S26 C311 64.0(14) . . . . ?
S28 Cd14 S26 C311 -165.8(14) . . . . ?
N21 Cd14 S26 Cd6 -163.6(7) . . . . ?
S25 Cd14 S26 Cd6 -46.1(4) . . . . ?
S28 Cd14 S26 Cd6 84.1(4) . . . . ?
S17 Cd6 S26 C311 97.4(16) . . . . ?
S23 Cd6 S26 C311 -37.4(17) . . . . ?
S14 Cd6 S26 C311 -139.5(16) . . . . ?
S17 Cd6 S26 Cd14 -149.7(4) . . . . ?
S23 Cd6 S26 Cd14 75.5(4) . . . . ?
S14 Cd6 S26 Cd14 -26.7(4) . . . . ?
S22 Cd13 S27 C161 -61.3(10) . . . . ?
S7 Cd13 S27 C161 171.7(9) . . . . ?
S1 Cd13 S27 C161 64.2(10) . . . . ?
S22 Cd13 S27 Cd7 -174.2(3) . . . . ?
S7 Cd13 S27 Cd7 58.8(4) . . . . ?
S1 Cd13 S27 Cd7 -48.7(4) . . . . ?
S9 Cd7 S27 C161 66.3(10) . . . . ?
S11 Cd7 S27 C161 173.1(10) . . . . ?
S10 Cd7 S27 C161 -65.6(11) . . . . ?
S9 Cd7 S27 Cd13 -177.1(3) . . . . ?
S11 Cd7 S27 Cd13 -70.3(4) . . . . ?
S10 Cd7 S27 Cd13 51.0(4) . . . . ?
N21 Cd14 S28 C131 -57.6(11) . . . . ?
S26 Cd14 S28 C131 58.8(10) . . . . ?
S25 Cd14 S28 C131 -170.2(9) . . . . ?
N21 Cd14 S28 Cd8 -166.2(7) . . . . ?
S26 Cd14 S28 Cd8 -49.9(5) . . . . ?
S25 Cd14 S28 Cd8 81.1(4) . . . . ?
S13 Cd8 S28 C131 100.9(9) . . . . ?
S6 Cd8 S28 C131 -35.2(10) . . . . ?
S14 Cd8 S28 C131 -134.4(9) . . . . ?
S13 Cd8 S28 Cd14 -149.9(3) . . . . ?
S6 Cd8 S28 Cd14 74.0(4) . . . . ?
S14 Cd8 S28 Cd14 -25.2(4) . . . . ?
S20 Cd17 S29 S29' -84.8(13) . . . . ?
S22 Cd17 S29 S29' 40.3(14) . . . . ?
S21 Cd17 S29 S29' 148.1(12) . . . . ?
S20 Cd17 S29 C261 -30(3) . . . . ?
S22 Cd17 S29 C261 95(3) . . . . ?
S21 Cd17 S29 C261 -158(3) . . . . ?
S29' Cd17 S29 C261 54(3) . . . . ?
S20 Cd17 S29 Cd10 -150.1(6) . . . . ?
S22 Cd17 S29 Cd10 -25.0(9) . . . . ?
S21 Cd17 S29 Cd10 82.9(6) . . . . ?
S29' Cd17 S29 Cd10 -65.3(12) . . . . ?
S2 Cd10 S29 S29' -9.5(14) . . . . ?
S7 Cd10 S29 S29' -113.7(13) . . . . ?
S8 Cd10 S29 S29' 128.1(13) . . . . ?
S29' Cd10 S29 C261 -40(4) . . . . ?
S2 Cd10 S29 C261 -50(3) . . . . ?
S7 Cd10 S29 C261 -154(3) . . . . ?
S8 Cd10 S29 C261 88(3) . . . . ?
S29' Cd10 S29 Cd17 76.9(13) . . . . ?
S2 Cd10 S29 Cd17 67.4(7) . . . . ?
S7 Cd10 S29 Cd17 -36.8(7) . . . . ?
S8 Cd10 S29 Cd17 -155.0(5) . . . . ?
S16 Cd15 S30 C291 2(3) . . . . ?
S3 Cd15 S30 C291 -116(3) . . . . ?
S9 Cd15 S30 C291 116(3) . . . . ?
S19 Cd16 N12 C15 174(3) . . . . ?
S24 Cd16 N12 C15 54(4) . . . . ?
S5 Cd16 N12 C15 -64(4) . . . . ?
S19 Cd16 N12 C11 -12(3) . . . . ?
S24 Cd16 N12 C11 -132(3) . . . . ?
S5 Cd16 N12 C11 110(3) . . . . ?
S26 Cd14 N21 C55 -138(2) . . . . ?
S25 Cd14 N21 C55 100(2) . . . . ?
S28 Cd14 N21 C55 -16(2) . . . . ?
S26 Cd14 N21 C51 46(3) . . . . ?
S25 Cd14 N21 C51 -76(2) . . . . ?
S28 Cd14 N21 C51 167(2) . . . . ?
C15 N12 C11 C12 3(6) . . . . ?
Cd16 N12 C11 C12 -172(3) . . . . ?
N12 C11 C12 C13 -1(6) . . . . ?
C11 C12 C13 O11 179(3) . . . . ?
C11 C12 C13 C14 -2(6) . . . . ?
C16 O11 C13 C12 172(3) . . . . ?
C16 O11 C13 C14 -6(4) . . . . ?
C12 C13 C14 C15 3(6) . . . . ?
O11 C13 C14 C15 -179(3) . . . . ?
C11 N12 C15 C14 -2(7) . . . . ?
Cd16 N12 C15 C14 172(3) . . . . ?
C13 C14 C15 N12 -1(7) . . . . ?
C13 O11 C16 C1 -165(2) . . . . ?
C37 C1 C16 O11 55(3) . . . . ?
C56 C1 C16 O11 -65(3) 1_556 . . . ?
C26 C1 C16 O11 176(2) . . . . ?
C25 N11 C21 C22 1(8) . . . . ?
N11 C21 C22 C23 -10(6) . . . . ?
C26 O12 C23 C22 1(5) . . . . ?
C26 O12 C23 C24 175(3) . . . . ?
C21 C22 C23 O12 -176(3) . . . . ?
C21 C22 C23 C24 9(5) . . . . ?
O12 C23 C24 C25 -175(3) . . . . ?
C22 C23 C24 C25 -1(5) . . . . ?
C21 N11 C25 C24 9(7) . . . . ?
C23 C24 C25 N11 -9(6) . . . . ?
C23 O12 C26 C1 172(2) . . . . ?
C37 C1 C26 O12 -73(3) . . . . ?
C56 C1 C26 O12 48(3) 1_556 . . . ?
C16 C1 C26 O12 166(2) . . . . ?
N31 C31 C32 C33 0.0 . . . . ?
C37 O13 C33 C32 -54(4) . . . . ?
C37 O13 C33 C34 143(3) . . . . ?
C31 C32 C33 O13 -163(4) . . . . ?
C31 C32 C33 C34 0.0 . . . . ?
O13 C33 C34 C35 162(4) . . . . ?
C32 C33 C34 C35 0.0 . . . . ?
C33 C34 C35 N31 0.0 . . . . ?
C34 C35 N31 C31 0.0 . . . . ?
C32 C31 N31 C35 0.0 . . . . ?
C56 C1 C37 O13 179(2) 1_556 . . . ?
C16 C1 C37 O13 57(3) . . . . ?
C26 C1 C37 O13 -60(3) . . . . ?
C33 O13 C37 C1 -105(4) . . . . ?
C55 N21 C51 C52 2(5) . . . . ?
Cd14 N21 C51 C52 178(2) . . . . ?
N21 C51 C52 C53 -1(5) . . . . ?
C56 O21 C53 C52 -5(4) . . . . ?
C56 O21 C53 C54 172(2) . . . . ?
C51 C52 C53 O21 178(3) . . . . ?
C51 C52 C53 C54 1(4) . . . . ?
O21 C53 C54 C55 -179(3) . . . . ?
C52 C53 C54 C55 -2(4) . . . . ?
C53 C54 C55 N21 3(5) . . . . ?
C51 N21 C55 C54 -3(5) . . . . ?
Cd14 N21 C55 C54 -180(2) . . . . ?
C53 O21 C56 C1 -176(2) . . . 1_554 ?
Cd17 S20 C101 C102 -151.6(10) . . . . ?
Cd17 S20 C101 C106 33.3(15) . . . . ?
C106 C101 C102 C103 0.0 . . . . ?
S20 C101 C102 C103 -175.2(17) . . . . ?
C101 C102 C103 C104 0.0 . . . . ?
C102 C103 C104 C105 0.0 . . . . ?
C103 C104 C105 C106 0.0 . . . . ?
C104 C105 C106 C101 0.0 . . . . ?
C102 C101 C106 C105 0.0 . . . . ?
S20 C101 C106 C105 174.9(18) . . . . ?
Cd7 S9 C111 C112 -28.1(13) . . . . ?
Cd15 S9 C111 C112 106.6(11) . . . . ?
Cd7 S9 C111 C116 147.4(9) . . . . ?
Cd15 S9 C111 C116 -77.9(11) . . . . ?
C116 C111 C112 C113 0.0 . . . . ?
S9 C111 C112 C113 175.4(15) . . . . ?
C111 C112 C113 C114 0.0 . . . . ?
C112 C113 C114 C115 0.0 . . . . ?
C113 C114 C115 C116 0.0 . . . . ?
C114 C115 C116 C111 0.0 . . . . ?
C112 C111 C116 C115 0.0 . . . . ?
S9 C111 C116 C115 -175.6(14) . . . . ?
Cd7 S10 C121 C122 175.2(10) . . . . ?
Cd5 S10 C121 C122 -67.8(13) . . . . ?
Cd7 S10 C121 C126 -3.6(14) . . . . ?
Cd5 S10 C121 C126 113.4(12) . . . . ?
C126 C121 C122 C123 0.0 . . . . ?
S10 C121 C122 C123 -178.8(16) . . . . ?
C121 C122 C123 C124 0.0 . . . . ?
C122 C123 C124 C125 0.0 . . . . ?
C123 C124 C125 C126 0.0 . . . . ?
C124 C125 C126 C121 0.0 . . . . ?
C122 C121 C126 C125 0.0 . . . . ?
S10 C121 C126 C125 178.8(17) . . . . ?
Cd14 S28 C131 C132 -42.1(15) . . . . ?
Cd8 S28 C131 C132 62.6(14) . . . . ?
Cd14 S28 C131 C136 139.7(11) . . . . ?
Cd8 S28 C131 C136 -115.7(11) . . . . ?
C136 C131 C132 C133 0.0 . . . . ?
S28 C131 C132 C133 -178.2(18) . . . . ?
C131 C132 C133 C134 0.0 . . . . ?
C132 C133 C134 C135 0.0 . . . . ?
C133 C134 C135 C136 0.0 . . . . ?
C134 C135 C136 C131 0.0 . . . . ?
C132 C131 C136 C135 0.0 . . . . ?
S28 C131 C136 C135 178.4(17) . . . . ?
Cd14 S25 C141 C142 -11.6(17) . . . . ?
Cd5 S25 C141 C142 103.6(14) . . . . ?
Cd14 S25 C141 C146 163.2(11) . . . . ?
Cd5 S25 C141 C146 -81.6(13) . . . . ?
C146 C141 C142 C143 0.0 . . . . ?
S25 C141 C142 C143 174.6(19) . . . . ?
C141 C142 C143 C144 0.0 . . . . ?
C142 C143 C144 C145 0.0 . . . . ?
C143 C144 C145 C146 0.0 . . . . ?
C144 C145 C146 C141 0.0 . . . . ?
C142 C141 C146 C145 0.0 . . . . ?
S25 C141 C146 C145 -174.9(19) . . . . ?
Cd5 S1 C151 C152 -3.8(16) . . . . ?
Cd13 S1 C151 C152 112.0(13) . . . . ?
Cd5 S1 C151 C156 176.0(11) . . . . ?
Cd13 S1 C151 C156 -68.1(13) . . . . ?
C156 C151 C152 C153 0.0 . . . . ?
S1 C151 C152 C153 180(2) . . . . ?
C151 C152 C153 C154 0.0 . . . . ?
C152 C153 C154 C155 0.0 . . . . ?
C153 C154 C155 C156 0.0 . . . . ?
C154 C155 C156 C151 0.0 . . . . ?
C152 C151 C156 C155 0.0 . . . . ?
S1 C151 C156 C155 -179.9(19) . . . . ?
Cd13 S27 C161 C162 179.7(10) . . . . ?
Cd7 S27 C161 C162 -65.2(14) . . . . ?
Cd13 S27 C161 C166 -2.7(16) . . . . ?
Cd7 S27 C161 C166 112.4(13) . . . . ?
C166 C161 C162 C163 0.0 . . . . ?
S27 C161 C162 C163 177.7(18) . . . . ?
C161 C162 C163 C164 0.0 . . . . ?
C162 C163 C164 C165 0.0 . . . . ?
C163 C164 C165 C166 0.0 . . . . ?
C164 C165 C166 C161 0.0 . . . . ?
C162 C161 C166 C165 0.0 . . . . ?
S27 C161 C166 C165 -177.6(18) . . . . ?
Cd3 S3 C171 C172 63.0(14) . . . . ?
Cd15 S3 C171 C172 -49.1(14) . . . . ?
Cd3 S3 C171 C176 -114.8(11) . . . . ?
Cd15 S3 C171 C176 133.1(11) . . . . ?
C176 C171 C172 C173 0.0 . . . . ?
S3 C171 C172 C173 -177.8(17) . . . . ?
C171 C172 C173 C174 0.0 . . . . ?
C172 C173 C174 C175 0.0 . . . . ?
C173 C174 C175 C176 0.0 . . . . ?
C174 C175 C176 C171 0.0 . . . . ?
C172 C171 C176 C175 0.0 . . . . ?
S3 C171 C176 C175 177.8(17) . . . . ?
Cd8 S13 C181 C182 -110.6(11) . . . . ?
Cd3 S13 C181 C182 0.1(13) . . . . ?
Cd8 S13 C181 C186 67.9(11) . . . . ?
Cd3 S13 C181 C186 178.6(9) . . . . ?
C186 C181 C182 C183 0.0 . . . . ?
S13 C181 C182 C183 178.5(15) . . . . ?
C181 C182 C183 C184 0.0 . . . . ?
C182 C183 C184 C185 0.0 . . . . ?
C183 C184 C185 C186 0.0 . . . . ?
C184 C185 C186 C181 0.0 . . . . ?
C182 C181 C186 C185 0.0 . . . . ?
S13 C181 C186 C185 -178.5(15) . . . . ?
Cd4 S12 C191 C192 11.5(15) . . . . ?
Cd3 S12 C191 C192 -111.4(12) . . . . ?
Cd4 S12 C191 C196 -165.2(9) . . . . ?
Cd3 S12 C191 C196 71.9(11) . . . . ?
C196 C191 C192 C193 0.0 . . . . ?
S12 C191 C192 C193 -176.6(17) . . . . ?
C191 C192 C193 C194 0.0 . . . . ?
C192 C193 C194 C195 0.0 . . . . ?
C193 C194 C195 C196 0.0 . . . . ?
C194 C195 C196 C191 0.0 . . . . ?
C192 C191 C196 C195 0.0 . . . . ?
S12 C191 C196 C195 176.8(16) . . . . ?
Cd4 S6 C201 C202 -110(2) . . . . ?
Cd8 S6 C201 C202 3(2) . . . . ?
Cd4 S6 C201 C206 66.3(17) . . . . ?
Cd8 S6 C201 C206 178.5(15) . . . . ?
C206 C201 C202 C203 0.0 . . . . ?
S6 C201 C202 C203 176(2) . . . . ?
C201 C202 C203 C204 0.0 . . . . ?
C202 C203 C204 C205 0.0 . . . . ?
C203 C204 C205 C206 0.0 . . . . ?
C204 C205 C206 C201 0.0 . . . . ?
C202 C201 C206 C205 0.0 . . . . ?
S6 C201 C206 C205 -176(2) . . . . ?
Cd16 S5 C211 C212 159.1(13) . . . . ?
Cd1 S5 C211 C212 -89.2(16) . . . . ?
Cd16 S5 C211 C216 -19.1(17) . . . . ?
Cd1 S5 C211 C216 92.6(16) . . . . ?
C216 C211 C212 C213 0.0 . . . . ?
S5 C211 C212 C213 -178(2) . . . . ?
C211 C212 C213 C214 0.0 . . . . ?
C212 C213 C214 C215 0.0 . . . . ?
C213 C214 C215 C216 0.0 . . . . ?
C214 C215 C216 C211 0.0 . . . . ?
C212 C211 C216 C215 0.0 . . . . ?
S5 C211 C216 C215 178(2) . . . . ?
Cd10 S8 C221 C222 4.9(19) . . . . ?
Cd1 S8 C221 C222 119.1(17) . . . . ?
Cd10 S8 C221 C226 -172.3(14) . . . . ?
Cd1 S8 C221 C226 -58.1(16) . . . . ?
C226 C221 C222 C223 0.0 . . . . ?
S8 C221 C222 C223 -177(2) . . . . ?
C221 C222 C223 C224 0.0 . . . . ?
C222 C223 C224 C225 0.0 . . . . ?
C223 C224 C225 C226 0.0 . . . . ?
C224 C225 C226 C221 0.0 . . . . ?
C222 C221 C226 C225 0.0 . . . . ?
S8 C221 C226 C225 177(2) . . . . ?
Cd10 S2 C231 C232 -69(3) . . . . ?
Cd9 S2 C231 C232 172(2) . . . . ?
Cd10 S2 C231 C236 110(2) . . . . ?
Cd9 S2 C231 C236 -9(2) . . . . ?
C236 C231 C232 C233 0.0 . . . . ?
S2 C231 C232 C233 179(3) . . . . ?
C231 C232 C233 C234 0.0 . . . . ?
C232 C233 C234 C235 0.0 . . . . ?
C233 C234 C235 C236 0.0 . . . . ?
C234 C235 C236 C231 0.0 . . . . ?
C232 C231 C236 C235 0.0 . . . . ?
S2 C231 C236 C235 -179(2) . . . . ?
Cd12 S18 C241 C242 179.9(15) . . . . ?
Cd11 S18 C241 C242 65.2(18) . . . . ?
Cd12 S18 C241 C246 4(2) . . . . ?
Cd11 S18 C241 C246 -111.2(18) . . . . ?
C246 C241 C242 C243 0.0 . . . . ?
S18 C241 C242 C243 -176(2) . . . . ?
C241 C242 C243 C244 0.0 . . . . ?
C242 C243 C244 C245 0.0 . . . . ?
C243 C244 C245 C246 0.0 . . . . ?
C244 C245 C246 C241 0.0 . . . . ?
C242 C241 C246 C245 0.0 . . . . ?
S18 C241 C246 C245 176(3) . . . . ?
Cd12 S21 C251 C252 82.6(18) . . . . ?
Cd17 S21 C251 C252 -32.8(18) . . . . ?
Cd12 S21 C251 C256 -93.9(19) . . . . ?
Cd17 S21 C251 C256 150.7(16) . . . . ?
C256 C251 C252 C253 0.0 . . . . ?
S21 C251 C252 C253 -177(2) . . . . ?
C251 C252 C253 C254 0.0 . . . . ?
C252 C253 C254 C255 0.0 . . . . ?
C253 C254 C255 C256 0.0 . . . . ?
C254 C255 C256 C251 0.0 . . . . ?
C252 C251 C256 C255 0.0 . . . . ?
S21 C251 C256 C255 176(2) . . . . ?
S29' S29 C261 C262 33(3) . . . . ?
Cd17 S29 C261 C262 -41(3) . . . . ?
Cd10 S29 C261 C262 79(4) . . . . ?
S29' S29 C261 C266 -138(4) . . . . ?
Cd17 S29 C261 C266 147(3) . . . . ?
Cd10 S29 C261 C266 -93(4) . . . . ?
Cd17 S29 C261 S29' -74(2) . . . . ?
Cd10 S29 C261 S29' 45(3) . . . . ?
C266 C261 C262 C263 0.0 . . . . ?
S29' C261 C262 C263 -144(4) . . . . ?
S29 C261 C262 C263 -172(4) . . . . ?
C266 C261 C262 S29' 144(4) . . . . ?
S29 C261 C262 S29' -28(3) . . . . ?
C261 C262 C263 C264 0.0 . . . . ?
S29' C262 C263 C264 -74(9) . . . . ?
C262 C263 C264 C265 0.0 . . . . ?
C263 C264 C265 C266 0.0 . . . . ?
C264 C265 C266 C261 0.0 . . . . ?
C262 C261 C266 C265 0.0 . . . . ?
S29' C261 C266 C265 102(9) . . . . ?
S29 C261 C266 C265 172(4) . . . . ?
C276 C271 C272 C273 0.0 . . . . ?
C276 C271 C272 S23 173(4) . . . . ?
Cd6 S23 C272 C273 27(3) . . . . ?
Cd12 S23 C272 C273 -99.2(19) . . . . ?
Cd6 S23 C272 C271 -147(3) . . . . ?
Cd12 S23 C272 C271 87(3) . . . . ?
C271 C272 C273 C274 0.0 . . . . ?
S23 C272 C273 C274 -176(2) . . . . ?
C272 C273 C274 C275 0.0 . . . . ?
C273 C274 C275 C276 0.0 . . . . ?
C274 C275 C276 C271 0.0 . . . . ?
C272 C271 C276 C275 0.0 . . . . ?
Cd16 S24 C281 C282 -59(2) . . . . ?
Cd4 S24 C281 C282 48(2) . . . . ?
Cd16 S24 C281 C286 113.2(17) . . . . ?
Cd4 S24 C281 C286 -139.5(16) . . . . ?
C286 C281 C282 C283 0.0 . . . . ?
S24 C281 C282 C283 173(2) . . . . ?
C281 C282 C283 C284 0.0 . . . . ?
C282 C283 C284 C285 0.0 . . . . ?
C283 C284 C285 C286 0.0 . . . . ?
C284 C285 C286 C281 0.0 . . . . ?
C282 C281 C286 C285 0.0 . . . . ?
S24 C281 C286 C285 -173(2) . . . . ?
Cd15 S30 C291 C292 -8(7) . . . . ?
Cd15 S30 C291 C296 140(8) . . . . ?
C296 C291 C292 C293 0.0 . . . . ?
S30 C291 C292 C293 150(6) . . . . ?
C291 C292 C293 C294 0.0 . . . . ?
C292 C293 C294 C295 0.0 . . . . ?
C293 C294 C295 C296 0.0 . . . . ?
C294 C295 C296 C291 0.0 . . . . ?
C292 C291 C296 C295 0.0 . . . . ?
S30 C291 C296 C295 -143(6) . . . . ?
Cd9 S16 C301 C302 -46(8) . . . . ?
Cd15 S16 C301 C302 81(8) . . . . ?
Cd14 S26 C311 C312 142.3(16) . . . . ?
Cd6 S26 C311 C312 -109.1(16) . . . . ?
Cd14 S26 C311 C316 -31(2) . . . . ?
Cd6 S26 C311 C316 77(2) . . . . ?
C316 C311 C312 C313 0.0 . . . . ?
S26 C311 C312 C313 -174(2) . . . . ?
C311 C312 C313 C314 0.0 . . . . ?
C312 C313 C314 C315 0.0 . . . . ?
C313 C314 C315 C316 0.0 . . . . ?
C314 C315 C316 C311 0.0 . . . . ?
C312 C311 C316 C315 0.0 . . . . ?
S26 C311 C316 C315 174(3) . . . . ?
Cd1 S4 C321 C322 6(3) . . . . ?
Cd9 S4 C321 C322 121(2) . . . . ?
Cd1 S4 C321 C326 175.9(16) . . . . ?
Cd9 S4 C321 C326 -69.1(18) . . . . ?
C326 C321 C322 C323 0.0 . . . . ?
S4 C321 C322 C323 169(3) . . . . ?
C321 C322 C323 C324 0.0 . . . . ?
C322 C323 C324 C325 0.0 . . . . ?
C323 C324 C325 C326 0.0 . . . . ?
C324 C325 C326 C321 0.0 . . . . ?
C322 C321 C326 C325 0.0 . . . . ?
S4 C321 C326 C325 -171(3) . . . . ?
Cd16 S19 C331 C332 143(2) . . . . ?
Cd11 S19 C331 C332 -114(3) . . . . ?
Cd16 S19 C331 C336 -34(4) . . . . ?
Cd11 S19 C331 C336 69(4) . . . . ?
C336 C331 C332 C333 0.0 . . . . ?
S19 C331 C332 C333 -177(4) . . . . ?
C331 C332 C333 C334 0.0 . . . . ?
C332 C333 C334 C335 0.0 . . . . ?
C333 C334 C335 C336 0.0 . . . . ?
C334 C335 C336 C331 0.0 . . . . ?
C332 C331 C336 C335 0.0 . . . . ?
S19 C331 C336 C335 177(5) . . . . ?
Cd13 S22 C341 C342 -8.8(19) . . . . ?
Cd17 S22 C341 C342 105.2(16) . . . . ?
Cd13 S22 C341 C346 174.2(12) . . . . ?
Cd17 S22 C341 C346 -71.7(15) . . . . ?
C346 C341 C342 C343 0.0 . . . . ?
S22 C341 C342 C343 -177(2) . . . . ?
C341 C342 C343 C344 0.0 . . . . ?
C342 C343 C344 C345 0.0 . . . . ?
C343 C344 C345 C346 0.0 . . . . ?
C344 C345 C346 C341 0.0 . . . . ?
C342 C341 C346 C345 0.0 . . . . ?
S22 C341 C346 C345 177(2) . . . . ?
C356 S17 C351 C352 -172(11) . . . . ?
Cd6 S17 C351 C352 102(9) . . . . ?
Cd11 S17 C351 C352 -123(9) . . . . ?
Cd6 S17 C351 C356 -85(4) . . . . ?
Cd11 S17 C351 C356 50(6) . . . . ?
C356 C351 C352 C353 0.0 . . . . ?
S17 C351 C352 C353 171(13) . . . . ?
C351 C352 C353 C354 0.0 . . . . ?
C352 C353 C354 C355 0.0 . . . . ?
C353 C354 C355 C356 0.0 . . . . ?
C354 C355 C356 C351 0.0 . . . . ?
C354 C355 C356 S17 -38(55) . . . . ?
C352 C351 C356 C355 0.0 . . . . ?
S17 C351 C356 C355 -176(5) . . . . ?
C352 C351 C356 S17 176(5) . . . . ?
C351 S17 C356 C355 40(57) . . . . ?
Cd6 S17 C356 C355 146(54) . . . . ?
Cd11 S17 C356 C355 -104(55) . . . . ?
Cd6 S17 C356 C351 106(5) . . . . ?
Cd11 S17 C356 C351 -144(5) . . . . ?
Cd17 S29 S29' C261 112(3) . . . . ?
Cd10 S29 S29' C261 -134(3) . . . . ?
C261 S29 S29' C262 -26(3) . . . . ?
Cd17 S29 S29' C262 86(3) . . . . ?
Cd10 S29 S29' C262 -160(3) . . . . ?
C261 S29 S29' Cd10 134(3) . . . . ?
Cd17 S29 S29' Cd10 -113.7(6) . . . . ?
C261 S29 S29' Cd17 -112(3) . . . . ?
Cd10 S29 S29' Cd17 113.7(6) . . . . ?
C262 C261 S29' S29 -150(4) . . . . ?
C266 C261 S29' S29 93(10) . . . . ?
C266 C261 S29' C262 -117(7) . . . . ?
S29 C261 S29' C262 150(4) . . . . ?
C262 C261 S29' Cd10 151(4) . . . . ?
C266 C261 S29' Cd10 34(10) . . . . ?
S29 C261 S29' Cd10 -59(2) . . . . ?
C262 C261 S29' Cd17 -92(3) . . . . ?
C266 C261 S29' Cd17 150(9) . . . . ?
S29 C261 S29' Cd17 57.3(17) . . . . ?
C261 C262 S29' S29 31(3) . . . . ?
C263 C262 S29' S29 124(10) . . . . ?
C263 C262 S29' C261 93(8) . . . . ?
C261 C262 S29' Cd10 -89(7) . . . . ?
C263 C262 S29' Cd10 4(14) . . . . ?
C261 C262 S29' Cd17 96(3) . . . . ?
C263 C262 S29' Cd17 -171(9) . . . . ?
S2 Cd10 S29' S29 172.1(11) . . . . ?
S7 Cd10 S29' S29 74.6(12) . . . . ?
S8 Cd10 S29' S29 -64.3(14) . . . . ?
S2 Cd10 S29' C261 -133(3) . . . . ?
S7 Cd10 S29' C261 129(3) . . . . ?
S8 Cd10 S29' C261 -10(3) . . . . ?
S29 Cd10 S29' C261 55(3) . . . . ?
S2 Cd10 S29' C262 -61(6) . . . . ?
S7 Cd10 S29' C262 -159(6) . . . . ?
S8 Cd10 S29' C262 62(6) . . . . ?
S29 Cd10 S29' C262 127(7) . . . . ?
S2 Cd10 S29' Cd17 113.6(8) . . . . ?
S7 Cd10 S29' Cd17 16.0(11) . . . . ?
S8 Cd10 S29' Cd17 -122.8(7) . . . . ?
S29 Cd10 S29' Cd17 -58.6(11) . . . . ?
S20 Cd17 S29' S29 100.4(12) . . . . ?
S22 Cd17 S29' S29 -146.2(11) . . . . ?
S21 Cd17 S29' S29 -40.5(15) . . . . ?
S20 Cd17 S29' C261 39(3) . . . . ?
S29 Cd17 S29' C261 -61(3) . . . . ?
S22 Cd17 S29' C261 153(3) . . . . ?
S21 Cd17 S29' C261 -102(3) . . . . ?
S20 Cd17 S29' C262 -13(2) . . . . ?
S29 Cd17 S29' C262 -113(3) . . . . ?
S22 Cd17 S29' C262 101(2) . . . . ?
S21 Cd17 S29' C262 -153(2) . . . . ?
S20 Cd17 S29' Cd10 169.5(8) . . . . ?
S29 Cd17 S29' Cd10 69.0(12) . . . . ?
S22 Cd17 S29' Cd10 -77.2(9) . . . . ?
S21 Cd17 S29' Cd10 28.6(13) . . . . ?
